data_7053839
loop_
_publ_author_name
'Cong, Linlin'
'Qin, Xiaoting'
'Sun, Wei'
'Wang, Yanqin'
'Ding, Shuai'
'Liu, Zhiliang'

_publ_section_title
;
 A series of [NaMnIII3MnII] clusters constructed using a multidentate
 Schiff-base ligand and decorated with different auxiliary ligands
;
_journal_issue 2
_journal_name_full 'New Journal of Chemistry'
_journal_page_first 545
_journal_paper_doi 10.1039/c3nj00742a
_journal_volume 38
_journal_year 2014
_chemical_formula_sum 'C36 H50 Cl Mn4 N3 Na O27'
_chemical_formula_weight 1234.99
_chemical_name_systematic
; 
 ? 
;
_space_group_IT_number 2
_symmetry_cell_setting triclinic
_symmetry_space_group_name_Hall '-P 1'
_symmetry_space_group_name_H-M 'P -1'
_atom_sites_solution_hydrogens geom
_atom_sites_solution_primary direct
_atom_sites_solution_secondary difmap
_audit_creation_method SHELXL-97
_cell_angle_alpha 92.969(2)
_cell_angle_beta 90.744(4)
_cell_angle_gamma 112.640(4)
_cell_formula_units_Z 2
_cell_length_a 11.996(3)
_cell_length_b 13.521(3)
_cell_length_c 16.090(3)
_cell_measurement_reflns_used 8438
_cell_measurement_temperature 293(2)
_cell_measurement_theta_max 25.02
_cell_measurement_theta_min 1.27
_cell_volume 2403.9(9)
_computing_structure_refinement 'SHELXL-97 (Sheldrick, 1997)'
_computing_structure_solution 'SHELXS-97 (Sheldrick, 1990)'
_diffrn_ambient_temperature 293(2)
_diffrn_measured_fraction_theta_full 0.995
_diffrn_measured_fraction_theta_max 0.995
_diffrn_radiation_monochromator graphite
_diffrn_radiation_source 'fine-focus sealed tube'
_diffrn_radiation_type MoK\a
_diffrn_radiation_wavelength 0.71073
_diffrn_reflns_av_R_equivalents 0.0392
_diffrn_reflns_av_sigmaI/netI 0.0610
_diffrn_reflns_limit_h_max 14
_diffrn_reflns_limit_h_min -12
_diffrn_reflns_limit_k_max 15
_diffrn_reflns_limit_k_min -16
_diffrn_reflns_limit_l_max 18
_diffrn_reflns_limit_l_min -19
_diffrn_reflns_number 20022
_diffrn_reflns_theta_full 25.02
_diffrn_reflns_theta_max 25.02
_diffrn_reflns_theta_min 1.27
_exptl_absorpt_coefficient_mu 1.186
_exptl_absorpt_correction_T_max 0.9653
_exptl_absorpt_correction_T_min 0.9541
_exptl_absorpt_correction_type multi-scan
_exptl_absorpt_process_details sadabs
_exptl_crystal_density_diffrn 1.706
_exptl_crystal_density_method 'not measured'
_exptl_crystal_F_000 1262
_exptl_crystal_size_max 0.04
_exptl_crystal_size_mid 0.03
_exptl_crystal_size_min 0.03
_refine_diff_density_max 0.775
_refine_diff_density_min -0.680
_refine_diff_density_rms 0.094
_refine_ls_extinction_method none
_refine_ls_goodness_of_fit_ref 1.057
_refine_ls_hydrogen_treatment constr
_refine_ls_matrix_type full
_refine_ls_number_parameters 717
_refine_ls_number_reflns 8438
_refine_ls_number_restraints 0
_refine_ls_restrained_S_all 1.057
_refine_ls_R_factor_all 0.0526
_refine_ls_R_factor_gt 0.0420
_refine_ls_shift/su_max 0.001
_refine_ls_shift/su_mean 0.000
_refine_ls_structure_factor_coef Fsqd
_refine_ls_weighting_details 'calc w=1/[\s^2^(Fo^2^)+(0.0578P)^2^+0.1164P] where P=(Fo^2^+2Fc^2^)/3'
_refine_ls_weighting_scheme calc
_refine_ls_wR_factor_gt 0.1071
_refine_ls_wR_factor_ref 0.1117
_reflns_number_gt 6521
_reflns_number_total 8438
_reflns_threshold_expression >2sigma(I)
_cod_data_source_file c3nj00742a.txt
_cod_data_source_block shelx
_cod_original_sg_symbol_H-M p-1
_cod_database_code 7053839

loop_
_symmetry_equiv_pos_as_xyz
'x, y, z'
'-x, -y, -z'

loop_
_atom_site_label
_atom_site_type_symbol
_atom_site_fract_x
_atom_site_fract_y
_atom_site_fract_z
_atom_site_U_iso_or_equiv
_atom_site_adp_type
_atom_site_occupancy
_atom_site_symmetry_multiplicity
_atom_site_calc_flag
_atom_site_refinement_flags
_atom_site_disorder_assembly
_atom_site_disorder_group
Mn1 Mn 0.24865(4) 0.54192(4) 0.26073(3) 0.01241(13) Uani 1 1 d . . .
Mn2 Mn 0.34425(5) 0.79502(4) 0.26635(3) 0.01431(14) Uani 1 1 d . . .
Mn3 Mn 0.54982(4) 0.70478(4) 0.28241(3) 0.01312(13) Uani 1 1 d . . .
Mn4 Mn 0.36559(5) 0.68227(4) 0.46005(3) 0.01657(14) Uani 1 1 d . . .
Na Na 0.40044(11) 0.66699(11) 0.08935(8) 0.0156(3) Uani 1 1 d . . .
Cl1 Cl -0.00036(9) 0.08356(8) 0.35863(7) 0.0348(3) Uani 1 1 d . . .
N1 N 0.0970(2) 0.4162(2) 0.27266(17) 0.0175(7) Uani 1 1 d . A .
N2 N 0.2819(3) 0.9104(2) 0.28010(17) 0.0186(7) Uani 1 1 d . A .
N3 N 0.7244(2) 0.7668(2) 0.31351(17) 0.0164(7) Uani 1 1 d . A .
O1 O 0.25304(19) 0.54092(19) -0.01761(13) 0.0162(5) Uani 1 1 d . . .
O2 O 0.23549(19) 0.52083(19) 0.14288(13) 0.0151(5) Uani 1 1 d . . .
O3 O 0.24971(19) 0.55175(19) 0.37878(13) 0.0163(5) Uani 1 1 d . A .
O4 O 0.2815(6) 0.5404(5) 0.5371(3) 0.0196(14) Uani 0.537(9) 1 d P A 1
H4D H 0.3242 0.5041 0.5262 0.023 Uiso 0.537(9) 1 d PR A 1
O6 O 0.3545(2) 0.81026(19) 0.14937(13) 0.0155(5) Uani 1 1 d . . .
O7 O 0.3305(2) 0.7931(2) 0.38317(14) 0.0201(6) Uani 1 1 d . A .
O8 O 0.2643(7) 0.7548(6) 0.5381(3) 0.0266(15) Uani 0.537(9) 1 d P A 1
H8A H 0.1917 0.7158 0.5231 0.032 Uiso 0.537(9) 1 d PR A 1
O9 O 0.5778(2) 0.65645(19) 0.00870(14) 0.0182(5) Uani 1 1 d . . .
O10 O 0.58310(19) 0.70140(19) 0.16792(13) 0.0162(5) Uani 1 1 d . . .
O11 O 0.53081(19) 0.71102(19) 0.39900(14) 0.0176(5) Uani 1 1 d . A .
O12 O 0.5041(9) 0.7053(7) 0.5613(6) 0.0211(18) Uani 0.537(9) 1 d P A 1
H12 H 0.4957 0.6418 0.5714 0.025 Uiso 0.537(9) 1 d PR A 1
O13 O 0.1582(2) 0.6631(2) 0.25138(14) 0.0196(6) Uani 1 1 d . . .
O14 O -0.0383(2) 0.5773(2) 0.26951(18) 0.0379(8) Uani 1 1 d . . .
O15 O 0.5429(2) 0.87702(19) 0.27925(15) 0.0197(6) Uani 1 1 d . . .
O16 O 0.5788(2) 1.0473(2) 0.25388(15) 0.0250(6) Uani 1 1 d . . .
O17 O 0.5489(2) 0.54082(19) 0.28658(14) 0.0183(5) Uani 1 1 d . . .
O18 O 0.35198(19) 0.43536(19) 0.26496(14) 0.0172(5) Uani 1 1 d . . .
O19 O 0.4124(2) 0.81153(19) -0.00504(13) 0.0169(5) Uani 1 1 d . . .
O20 O 0.38545(19) 0.67124(18) 0.25606(13) 0.0114(5) Uani 1 1 d . . .
O21 O 0.7309(2) 0.4642(2) 0.30125(14) 0.0208(6) Uani 1 1 d . . .
H21C H 0.6940 0.4854 0.3384 0.025 Uiso 1 1 d R . .
H21A H 0.7798 0.5194 0.2792 0.025 Uiso 1 1 d R . .
O22 O 0.7445(2) 0.2506(2) 0.29836(14) 0.0243(6) Uani 1 1 d . . .
H22E H 0.7912 0.2840 0.3396 0.029 Uiso 1 1 d R . .
H22F H 0.7242 0.2955 0.2737 0.029 Uiso 1 1 d R . .
O23 O 0.4609(2) 0.1886(2) 0.28476(15) 0.0256(6) Uani 1 1 d . . .
H23D H 0.5211 0.1877 0.2579 0.031 Uiso 1 1 d R . .
H23E H 0.3912 0.1623 0.2609 0.031 Uiso 1 1 d R . .
O24 O 0.2544(2) 0.2150(2) 0.22628(15) 0.0278(6) Uani 1 1 d . . .
H24C H 0.1866 0.1779 0.2460 0.033 Uiso 1 1 d R . .
H24D H 0.2737 0.2804 0.2428 0.033 Uiso 1 1 d R . .
O25 O 0.0098(4) 0.1433(4) 0.2843(2) 0.0527(19) Uani 0.804(11) 1 d P B 1
O26 O -0.1247(3) 0.0313(3) 0.3714(2) 0.0608(11) Uani 1 1 d . B .
O27 O 0.0533(3) 0.0080(4) 0.3459(3) 0.0811(14) Uani 1 1 d . B .
O28 O 0.0614(3) 0.1587(3) 0.4244(2) 0.0715(12) Uani 1 1 d . B .
O4' O 0.2339(8) 0.5713(6) 0.5426(4) 0.030(2) Uani 0.463(9) 1 d P A 2
H4E H 0.1815 0.5991 0.5474 0.036 Uiso 0.463(9) 1 d PR A 2
O12' O 0.5127(10) 0.7516(9) 0.5618(8) 0.029(2) Uani 0.463(9) 1 d P A 2
H12' H 0.5290 0.8153 0.5478 0.034 Uiso 0.463(9) 1 d PR A 2
O25' O 0.0435(18) 0.0692(18) 0.2752(17) 0.085(10) Uani 0.196(11) 1 d P B 2
O8' O 0.3353(10) 0.8063(8) 0.5465(4) 0.034(2) Uani 0.463(9) 1 d P A 2
H8C H 0.4036 0.8512 0.5651 0.040 Uiso 0.463(9) 1 d PR A 2
C1 C 0.2635(3) 0.5455(3) -0.1064(2) 0.0213(8) Uani 1 1 d . . .
H1A H 0.2538 0.4762 -0.1305 0.032 Uiso 1 1 calc R . .
H1B H 0.3416 0.5972 -0.1188 0.032 Uiso 1 1 calc R . .
H1C H 0.2019 0.5663 -0.1291 0.032 Uiso 1 1 calc R . .
C2 C 0.1458(3) 0.4660(3) 0.0086(2) 0.0153(7) Uani 1 1 d . . .
C3 C 0.0511(3) 0.4051(3) -0.0441(2) 0.0199(8) Uani 1 1 d . . .
H3 H 0.0565 0.4133 -0.1011 0.024 Uiso 1 1 calc R . .
C4 C -0.0540(3) 0.3303(3) -0.0123(2) 0.0218(9) Uani 1 1 d . . .
H4 H -0.1189 0.2900 -0.0481 0.026 Uiso 1 1 calc R . .
C5 C -0.0610(3) 0.3166(3) 0.0713(2) 0.0204(8) Uani 1 1 d . . .
H5 H -0.1300 0.2652 0.0919 0.024 Uiso 1 1 calc R . .
C6 C 0.0353(3) 0.3797(3) 0.1267(2) 0.0167(8) Uani 1 1 d . . .
C7 C 0.1407(3) 0.4570(3) 0.0953(2) 0.0136(7) Uani 1 1 d . . .
C8 C 0.0208(3) 0.3620(3) 0.2137(2) 0.0185(8) Uani 1 1 d . . .
H8 H -0.0493 0.3068 0.2288 0.022 Uiso 1 1 calc R . .
C9 C 0.0707(4) 0.3944(4) 0.3603(2) 0.0358(11) Uani 1 1 d . . .
H9C H 0.0074 0.4182 0.3774 0.043 Uiso 0.537(9) 1 calc PR A 1
H9D H 0.0425 0.3178 0.3668 0.043 Uiso 0.537(9) 1 calc PR A 1
H9A H -0.0148 0.3762 0.3683 0.043 Uiso 0.463(9) 1 d PR A 2
H9B H 0.0897 0.3337 0.3746 0.043 Uiso 0.463(9) 1 d PR A 2
C10 C 0.1784(7) 0.4500(7) 0.4118(5) 0.0199(18) Uani 0.537(9) 1 d P A 1
H10 H 0.2270 0.4061 0.4081 0.024 Uiso 0.537(9) 1 d PR A 1
C11 C 0.1635(3) 0.4704(3) 0.5021(2) 0.0269(9) Uani 1 1 d . . .
H11C H 0.0881 0.4375 0.5302 0.032 Uiso 0.463(9) 1 calc PR A 2
H11D H 0.2068 0.4229 0.5035 0.032 Uiso 0.463(9) 1 calc PR A 2
H11A H 0.1060 0.5044 0.5095 0.032 Uiso 0.537(9) 1 d PR A 1
H11B H 0.1339 0.4033 0.5296 0.032 Uiso 0.537(9) 1 d PR A 1
C12 C 0.4592(3) 0.8240(3) -0.0869(2) 0.0204(8) Uani 1 1 d . . .
H12A H 0.3935 0.7968 -0.1275 0.031 Uiso 1 1 calc R . .
H12B H 0.5107 0.7849 -0.0940 0.031 Uiso 1 1 calc R . .
H12C H 0.5048 0.8987 -0.0942 0.031 Uiso 1 1 calc R . .
C13 C 0.3526(3) 0.8767(3) 0.0185(2) 0.0133(7) Uani 1 1 d . . .
C14 C 0.3182(3) 0.9372(3) -0.0347(2) 0.0196(8) Uani 1 1 d . . .
H14 H 0.3361 0.9364 -0.0907 0.023 Uiso 1 1 calc R . .
C15 C 0.2562(3) 1.0002(3) -0.0045(2) 0.0209(8) Uani 1 1 d . . .
H15 H 0.2321 1.0402 -0.0407 0.025 Uiso 1 1 calc R . .
C16 C 0.2310(3) 1.0028(3) 0.0783(2) 0.0197(8) Uani 1 1 d . . .
H16 H 0.1901 1.0449 0.0980 0.024 Uiso 1 1 calc R . .
C17 C 0.2669(3) 0.9419(3) 0.1341(2) 0.0157(8) Uani 1 1 d . . .
C18 C 0.3250(3) 0.8744(3) 0.1039(2) 0.0138(7) Uani 1 1 d . . .
C19 C 0.2484(3) 0.9558(3) 0.2211(2) 0.0169(8) Uani 1 1 d . . .
H19 H 0.2093 1.0011 0.2364 0.020 Uiso 1 1 calc R . .
C20 C 0.2674(4) 0.9375(4) 0.3685(2) 0.0364(11) Uani 1 1 d . . .
H20C H 0.1952 0.9528 0.3746 0.044 Uiso 0.537(9) 1 calc PR A 1
H20D H 0.3366 1.0000 0.3894 0.044 Uiso 0.537(9) 1 calc PR A 1
H20A H 0.3051 1.0146 0.3798 0.044 Uiso 0.463(9) 1 d PR A 2
H20B H 0.1822 0.9146 0.3798 0.044 Uiso 0.463(9) 1 d PR A 2
C21 C 0.2575(9) 0.8424(7) 0.4152(5) 0.0172(18) Uani 0.537(9) 1 d P A 1
H21 H 0.1742 0.7903 0.4058 0.021 Uiso 0.537(9) 1 d PR A 1
C22 C 0.2764(4) 0.8632(4) 0.5080(2) 0.0351(11) Uani 1 1 d . . .
H22C H 0.2156 0.8861 0.5316 0.042 Uiso 0.537(9) 1 calc PR A 1
H22D H 0.3559 0.9176 0.5224 0.042 Uiso 0.537(9) 1 calc PR A 1
H22A H 0.2924 0.9301 0.5403 0.042 Uiso 0.463(9) 1 d PR A 2
H22B H 0.1898 0.8224 0.5053 0.042 Uiso 0.463(9) 1 d PR A 2
C23 C 0.5816(3) 0.6056(3) -0.0714(2) 0.0213(8) Uani 1 1 d . . .
H23A H 0.6032 0.6582 -0.1125 0.032 Uiso 1 1 calc R . .
H23B H 0.5036 0.5509 -0.0860 0.032 Uiso 1 1 calc R . .
H23C H 0.6406 0.5738 -0.0691 0.032 Uiso 1 1 calc R . .
C24 C 0.6902(3) 0.7216(3) 0.0446(2) 0.0161(8) Uani 1 1 d . . .
C25 C 0.7942(3) 0.7648(3) 0.0015(2) 0.0213(8) Uani 1 1 d . . .
H25 H 0.7925 0.7520 -0.0559 0.026 Uiso 1 1 calc R . .
C26 C 0.9025(3) 0.8280(3) 0.0438(2) 0.0243(9) Uani 1 1 d . . .
H26 H 0.9723 0.8602 0.0144 0.029 Uiso 1 1 calc R . .
C27 C 0.9059(3) 0.8425(3) 0.1291(2) 0.0212(8) Uani 1 1 d . . .
H27 H 0.9791 0.8823 0.1572 0.025 Uiso 1 1 calc R . .
C28 C 0.8003(3) 0.7979(3) 0.1746(2) 0.0185(8) Uani 1 1 d . . .
C29 C 0.6887(3) 0.7399(3) 0.1317(2) 0.0149(7) Uani 1 1 d . . .
C30 C 0.8121(3) 0.8059(3) 0.2643(2) 0.0187(8) Uani 1 1 d . . .
H30 H 0.8891 0.8420 0.2883 0.022 Uiso 1 1 calc R . .
C31 C 0.7470(3) 0.7755(4) 0.4044(2) 0.0329(11) Uani 1 1 d . . .
H31C H 0.7638 0.7147 0.4213 0.039 Uiso 0.537(9) 1 calc PR A 1
H31D H 0.8165 0.8406 0.4202 0.039 Uiso 0.537(9) 1 calc PR A 1
H31A H 0.7815 0.8505 0.4243 0.039 Uiso 0.463(9) 1 d PR A 2
H31B H 0.8048 0.7438 0.4171 0.039 Uiso 0.463(9) 1 d PR A 2
C32 C 0.6415(7) 0.7778(9) 0.4446(5) 0.0188(19) Uani 0.537(9) 1 d P A 1
H32 H 0.6463 0.8516 0.4422 0.023 Uiso 0.537(9) 1 d PR A 1
C33 C 0.6266(3) 0.7526(4) 0.5329(2) 0.0337(11) Uani 1 1 d . . .
H33C H 0.6521 0.7078 0.5673 0.040 Uiso 0.463(9) 1 d PR A 2
H33D H 0.6852 0.8257 0.5427 0.040 Uiso 0.463(9) 1 d PR A 2
H33A H 0.6665 0.7041 0.5435 0.040 Uiso 0.537(9) 1 d PR A 1
H33B H 0.6687 0.8185 0.5667 0.040 Uiso 0.537(9) 1 d PR A 1
C36 C 0.6106(3) 0.9720(3) 0.2656(2) 0.0201(8) Uani 1 1 d . . .
H36 H 0.6930 0.9872 0.2641 0.024 Uiso 1 1 calc R . .
C37 C 0.0507(3) 0.6581(3) 0.2616(2) 0.0181(8) Uani 1 1 d . . .
H37 H 0.0398 0.7227 0.2630 0.022 Uiso 1 1 calc R . .
C38 C 0.4612(3) 0.4515(3) 0.2792(2) 0.0186(8) Uani 1 1 d . . .
H38 H 0.4790 0.3909 0.2848 0.022 Uiso 1 1 calc R . .
C32' C 0.6322(8) 0.7185(10) 0.4476(6) 0.022(2) Uani 0.463(9) 1 d P A 2
H32' H 0.6264 0.6443 0.4494 0.027 Uiso 0.463(9) 1 d PR A 2
C10' C 0.1386(9) 0.4879(8) 0.4139(5) 0.017(2) Uani 0.463(9) 1 d P A 2
H10' H 0.0905 0.5323 0.4163 0.021 Uiso 0.463(9) 1 d PR A 2
C21' C 0.3234(12) 0.8876(9) 0.4208(6) 0.028(2) Uani 0.463(9) 1 d P A 2
H21' H 0.4073 0.9388 0.4289 0.034 Uiso 0.463(9) 1 d PR A 2

loop_
_atom_site_aniso_label
_atom_site_aniso_U_11
_atom_site_aniso_U_22
_atom_site_aniso_U_33
_atom_site_aniso_U_23
_atom_site_aniso_U_13
_atom_site_aniso_U_12
Mn1 0.0125(3) 0.0121(3) 0.0105(3) 0.0002(2) 0.0023(2) 0.0024(2)
Mn2 0.0211(3) 0.0133(3) 0.0115(3) 0.0013(2) 0.0038(2) 0.0098(2)
Mn3 0.0115(3) 0.0152(3) 0.0114(3) 0.0005(2) 0.0004(2) 0.0038(2)
Mn4 0.0199(3) 0.0178(3) 0.0109(3) 0.0010(2) 0.0018(2) 0.0060(2)
Na 0.0166(7) 0.0149(7) 0.0147(7) -0.0006(6) 0.0009(5) 0.0056(5)
Cl1 0.0243(5) 0.0281(6) 0.0466(6) -0.0032(5) -0.0003(5) 0.0049(4)
N1 0.0180(15) 0.0157(16) 0.0169(15) 0.0015(13) 0.0046(12) 0.0040(12)
N2 0.0257(16) 0.0153(16) 0.0177(16) 0.0000(13) 0.0060(13) 0.0110(13)
N3 0.0146(15) 0.0174(16) 0.0150(15) 0.0010(13) -0.0021(12) 0.0040(12)
O1 0.0173(12) 0.0185(13) 0.0091(12) 0.0003(10) -0.0003(9) 0.0029(10)
O2 0.0125(12) 0.0160(13) 0.0135(12) -0.0009(10) 0.0018(9) 0.0020(10)
O3 0.0175(12) 0.0158(13) 0.0129(12) 0.0030(10) 0.0050(10) 0.0031(10)
O4 0.015(3) 0.026(3) 0.020(3) 0.001(2) 0.004(2) 0.010(2)
O6 0.0214(13) 0.0154(13) 0.0128(12) 0.0028(10) 0.0024(10) 0.0102(10)
O7 0.0323(14) 0.0197(14) 0.0139(12) 0.0011(11) 0.0043(11) 0.0160(11)
O8 0.025(3) 0.033(4) 0.021(3) -0.001(3) 0.000(3) 0.011(3)
O9 0.0194(13) 0.0210(14) 0.0150(12) -0.0008(11) 0.0040(10) 0.0088(10)
O10 0.0133(12) 0.0190(13) 0.0149(12) 0.0009(10) 0.0015(9) 0.0045(10)
O11 0.0151(12) 0.0216(14) 0.0136(12) 0.0001(11) -0.0005(10) 0.0044(10)
O12 0.032(4) 0.019(4) 0.013(3) -0.011(4) -0.004(2) 0.012(4)
O13 0.0175(13) 0.0226(14) 0.0211(13) -0.0004(11) 0.0031(10) 0.0105(11)
O14 0.0156(14) 0.0378(19) 0.058(2) 0.0046(15) 0.0056(13) 0.0070(13)
O15 0.0214(13) 0.0151(14) 0.0223(13) 0.0026(11) -0.0007(10) 0.0065(11)
O16 0.0286(14) 0.0143(14) 0.0316(15) 0.0047(12) -0.0003(12) 0.0075(11)
O17 0.0174(12) 0.0149(13) 0.0237(13) 0.0029(11) 0.0023(10) 0.0071(10)
O18 0.0143(13) 0.0167(13) 0.0208(13) -0.0025(11) -0.0006(10) 0.0067(10)
O19 0.0227(13) 0.0173(13) 0.0133(12) 0.0038(10) 0.0054(10) 0.0101(10)
O20 0.0136(11) 0.0108(12) 0.0112(11) 0.0000(9) 0.0019(9) 0.0062(9)
O21 0.0237(13) 0.0233(14) 0.0143(12) 0.0040(11) 0.0080(10) 0.0073(11)
O22 0.0261(14) 0.0275(16) 0.0198(13) 0.0013(12) -0.0013(11) 0.0108(12)
O23 0.0212(13) 0.0302(16) 0.0250(14) -0.0053(12) 0.0015(11) 0.0103(11)
O24 0.0297(14) 0.0178(14) 0.0344(16) -0.0024(12) 0.0052(12) 0.0077(11)
O25 0.060(3) 0.050(3) 0.043(3) 0.017(2) -0.005(2) 0.014(2)
O26 0.0294(17) 0.069(3) 0.078(3) -0.018(2) 0.0110(17) 0.0157(17)
O27 0.043(2) 0.064(3) 0.142(4) -0.017(3) -0.015(2) 0.031(2)
O28 0.083(3) 0.049(2) 0.073(3) -0.022(2) -0.048(2) 0.020(2)
O4' 0.031(5) 0.034(4) 0.017(3) 0.001(3) 0.003(3) 0.005(3)
O12' 0.022(4) 0.026(6) 0.036(5) -0.008(5) 0.001(3) 0.009(5)
O25' 0.053(13) 0.050(16) 0.15(2) -0.019(15) 0.050(14) 0.021(11)
O8' 0.054(6) 0.044(5) 0.017(3) 0.001(3) 0.000(4) 0.035(5)
C1 0.026(2) 0.022(2) 0.0134(18) -0.0001(16) 0.0010(15) 0.0069(16)
C2 0.0142(17) 0.0140(18) 0.0184(18) -0.0003(15) -0.0004(14) 0.0064(14)
C3 0.0202(19) 0.023(2) 0.0169(18) -0.0038(16) -0.0030(15) 0.0091(16)
C4 0.0155(18) 0.022(2) 0.025(2) -0.0060(17) -0.0062(15) 0.0050(15)
C5 0.0126(17) 0.017(2) 0.025(2) -0.0038(16) -0.0008(15) 0.0000(14)
C6 0.0158(18) 0.0144(19) 0.0211(19) -0.0016(15) -0.0012(15) 0.0074(14)
C7 0.0120(17) 0.0152(18) 0.0156(18) -0.0022(15) -0.0023(14) 0.0081(14)
C8 0.0151(17) 0.0160(19) 0.024(2) 0.0000(16) 0.0022(15) 0.0050(14)
C9 0.035(2) 0.034(3) 0.018(2) 0.0070(19) 0.0029(17) -0.0107(19)
C10 0.019(4) 0.019(4) 0.026(4) 0.011(3) 0.005(3) 0.011(3)
C11 0.027(2) 0.027(2) 0.020(2) 0.0072(17) 0.0037(16) 0.0016(17)
C12 0.027(2) 0.021(2) 0.0157(18) 0.0047(16) 0.0047(15) 0.0124(16)
C13 0.0112(16) 0.0077(17) 0.0189(18) 0.0016(14) 0.0008(14) 0.0014(13)
C14 0.0212(19) 0.018(2) 0.0170(18) 0.0026(15) 0.0006(15) 0.0046(15)
C15 0.026(2) 0.016(2) 0.022(2) 0.0047(16) -0.0037(16) 0.0096(16)
C16 0.0185(18) 0.0162(19) 0.027(2) 0.0027(16) 0.0011(15) 0.0091(15)
C17 0.0138(17) 0.0130(18) 0.0190(18) 0.0028(15) 0.0017(14) 0.0034(14)
C18 0.0095(16) 0.0105(17) 0.0185(18) 0.0022(14) -0.0014(14) 0.0006(13)
C19 0.0130(17) 0.0142(18) 0.026(2) -0.0011(16) 0.0034(15) 0.0081(14)
C20 0.069(3) 0.036(3) 0.017(2) 0.0001(19) 0.012(2) 0.033(2)
C21 0.023(4) 0.020(5) 0.012(4) 0.000(3) 0.005(3) 0.012(4)
C22 0.054(3) 0.044(3) 0.021(2) -0.005(2) 0.003(2) 0.034(2)
C23 0.026(2) 0.022(2) 0.0166(18) -0.0033(16) 0.0028(15) 0.0117(16)
C24 0.0149(17) 0.0155(19) 0.0212(19) 0.0006(15) 0.0024(14) 0.0094(14)
C25 0.028(2) 0.023(2) 0.0199(19) 0.0063(16) 0.0112(16) 0.0170(17)
C26 0.0160(18) 0.022(2) 0.036(2) 0.0032(18) 0.0124(16) 0.0079(16)
C27 0.0120(17) 0.021(2) 0.031(2) 0.0040(17) 0.0039(15) 0.0065(15)
C28 0.0142(17) 0.019(2) 0.0223(19) 0.0001(16) 0.0030(15) 0.0070(15)
C29 0.0148(17) 0.0097(17) 0.0219(19) 0.0047(15) 0.0082(14) 0.0059(14)
C30 0.0123(17) 0.0159(19) 0.028(2) 0.0000(16) -0.0018(15) 0.0059(14)
C31 0.020(2) 0.050(3) 0.021(2) 0.002(2) -0.0057(16) 0.0041(19)
C32 0.016(4) 0.019(5) 0.019(4) 0.001(4) -0.010(3) 0.004(4)
C33 0.023(2) 0.052(3) 0.022(2) -0.005(2) -0.0021(17) 0.012(2)
C36 0.0155(18) 0.017(2) 0.025(2) 0.0008(16) -0.0005(15) 0.0031(15)
C37 0.0129(18) 0.023(2) 0.0215(19) -0.0008(16) -0.0060(14) 0.0112(15)
C38 0.025(2) 0.0154(19) 0.0168(19) 0.0028(15) 0.0027(15) 0.0085(15)
C32' 0.019(5) 0.016(6) 0.028(5) 0.000(5) -0.006(4) 0.002(4)
C10' 0.018(5) 0.014(5) 0.020(4) 0.009(4) 0.007(3) 0.004(4)
C21' 0.041(7) 0.025(6) 0.025(5) -0.004(5) -0.002(5) 0.022(5)

loop_
_atom_type_symbol
_atom_type_description
_atom_type_scat_dispersion_real
_atom_type_scat_dispersion_imag
_atom_type_scat_source
C C 0.0033 0.0016 'International Tables Vol C Tables 4.2.6.8 and 6.1.1.4'
H H 0.0000 0.0000 'International Tables Vol C Tables 4.2.6.8 and 6.1.1.4'
O O 0.0106 0.0060 'International Tables Vol C Tables 4.2.6.8 and 6.1.1.4'
N N 0.0061 0.0033 'International Tables Vol C Tables 4.2.6.8 and 6.1.1.4'
Cl Cl 0.1484 0.1585 'International Tables Vol C Tables 4.2.6.8 and 6.1.1.4'
Na Na 0.0362 0.0249 'International Tables Vol C Tables 4.2.6.8 and 6.1.1.4'
Mn Mn 0.3368 0.7283 'International Tables Vol C Tables 4.2.6.8 and 6.1.1.4'

loop_
_geom_angle_atom_site_label_1
_geom_angle_atom_site_label_2
_geom_angle_atom_site_label_3
_geom_angle
O20 Mn1 O3 93.11(9)
O20 Mn1 O2 91.89(9)
O3 Mn1 O2 175.00(10)
O20 Mn1 N1 173.57(11)
O3 Mn1 N1 83.44(10)
O2 Mn1 N1 91.58(10)
O20 Mn1 O18 95.80(9)
O3 Mn1 O18 89.89(9)
O2 Mn1 O18 89.66(9)
N1 Mn1 O18 89.63(11)
O20 Mn1 O13 79.19(9)
O3 Mn1 O13 92.21(9)
O2 Mn1 O13 88.67(9)
N1 Mn1 O13 95.48(11)
O18 Mn1 O13 174.66(9)
O20 Mn1 Mn2 34.24(7)
O3 Mn1 Mn2 88.09(7)
O2 Mn1 Mn2 96.02(7)
N1 Mn1 Mn2 139.84(9)
O18 Mn1 Mn2 129.65(6)
O13 Mn1 Mn2 45.58(6)
O20 Mn1 Na 50.37(7)
O3 Mn1 Na 143.45(7)
O2 Mn1 Na 41.54(7)
N1 Mn1 Na 133.02(8)
O18 Mn1 Na 92.46(7)
O13 Mn1 Na 82.93(7)
Mn2 Mn1 Na 62.83(3)
O7 Mn2 O6 173.98(11)
O7 Mn2 O20 94.73(10)
O6 Mn2 O20 91.29(9)
O7 Mn2 N2 82.99(11)
O6 Mn2 N2 91.06(11)
O20 Mn2 N2 173.04(11)
O7 Mn2 O15 91.40(10)
O6 Mn2 O15 89.29(9)
O20 Mn2 O15 81.27(9)
N2 Mn2 O15 105.32(11)
O7 Mn2 O13 89.29(10)
O6 Mn2 O13 92.03(9)
O20 Mn2 O13 79.56(9)
N2 Mn2 O13 93.81(11)
O15 Mn2 O13 160.80(9)
O7 Mn2 Mn3 88.85(7)
O6 Mn2 Mn3 96.07(7)
O20 Mn2 Mn3 33.47(6)
N2 Mn2 Mn3 152.45(9)
O15 Mn2 Mn3 48.43(7)
O13 Mn2 Mn3 112.42(7)
O7 Mn2 Mn1 87.68(8)
O6 Mn2 Mn1 97.49(7)
O20 Mn2 Mn1 33.61(6)
N2 Mn2 Mn1 139.49(9)
O15 Mn2 Mn1 114.28(7)
O13 Mn2 Mn1 46.58(6)
Mn3 Mn2 Mn1 65.85(2)
O7 Mn2 Na 145.26(8)
O6 Mn2 Na 40.76(7)
O20 Mn2 Na 50.56(7)
N2 Mn2 Na 131.27(9)
O15 Mn2 Na 85.01(7)
O13 Mn2 Na 83.53(6)
Mn3 Mn2 Na 63.21(3)
Mn1 Mn2 Na 62.94(3)
O20 Mn3 O10 90.64(9)
O20 Mn3 O11 94.29(9)
O10 Mn3 O11 175.07(9)
O20 Mn3 N3 169.67(11)
O10 Mn3 N3 91.35(10)
O11 Mn3 N3 83.80(10)
O20 Mn3 O17 100.09(9)
O10 Mn3 O17 88.61(10)
O11 Mn3 O17 90.51(10)
N3 Mn3 O17 90.10(10)
O20 Mn3 O15 77.94(9)
O10 Mn3 O15 92.37(10)
O11 Mn3 O15 88.68(10)
N3 Mn3 O15 91.85(10)
O17 Mn3 O15 177.80(8)
O20 Mn3 Mn2 34.21(7)
O10 Mn3 Mn2 97.09(7)
O11 Mn3 Mn2 87.03(7)
N3 Mn3 Mn2 135.46(9)
O17 Mn3 Mn2 133.57(6)
O15 Mn3 Mn2 44.34(6)
O20 Mn3 Na 50.03(7)
O10 Mn3 Na 40.65(7)
O11 Mn3 Na 144.27(7)
N3 Mn3 Na 130.82(8)
O17 Mn3 Na 97.00(6)
O15 Mn3 Na 82.49(6)
Mn2 Mn3 Na 62.70(3)
O11 Mn4 O3 98.19(9)
O11 Mn4 O7 89.85(9)
O3 Mn4 O7 89.59(9)
O11 Mn4 O8 145.2(2)
O3 Mn4 O8 112.5(2)
O7 Mn4 O8 74.82(16)
O11 Mn4 O4' 143.2(3)
O3 Mn4 O4' 74.81(18)
O7 Mn4 O4' 125.5(3)
O8 Mn4 O4' 64.8(3)
O11 Mn4 O12 74.3(3)
O3 Mn4 O12 136.5(2)
O7 Mn4 O12 132.2(2)
O8 Mn4 O12 93.0(3)
O4' Mn4 O12 86.2(4)
O11 Mn4 O4 121.8(2)
O3 Mn4 O4 72.51(15)
O7 Mn4 O4 144.92(19)
O8 Mn4 O4 84.4(2)
O4' Mn4 O4 21.41(19)
O12 Mn4 O4 75.8(3)
O11 Mn4 O8' 123.2(3)
O3 Mn4 O8' 134.0(3)
O7 Mn4 O8' 72.94(17)
O8 Mn4 O8' 22.45(19)
O4' Mn4 O8' 81.5(3)
O12 Mn4 O8' 78.9(3)
O4 Mn4 O8' 97.8(2)
O11 Mn4 O12' 74.8(3)
O3 Mn4 O12' 151.5(3)
O7 Mn4 O12' 117.5(3)
O8 Mn4 O12' 84.8(4)
O4' Mn4 O12' 94.1(4)
O12 Mn4 O12' 15.1(2)
O4 Mn4 O12' 87.6(3)
O8' Mn4 O12' 67.5(4)
O6 Na O10 98.02(9)
O6 Na O2 98.13(9)
O10 Na O2 110.71(9)
O6 Na O19 64.11(8)
O10 Na O19 113.94(9)
O2 Na O19 133.60(9)
O6 Na O1 117.68(9)
O10 Na O1 144.22(10)
O2 Na O1 64.26(8)
O19 Na O1 85.78(8)
O6 Na O9 134.13(10)
O10 Na O9 63.31(8)
O2 Na O9 127.33(10)
O19 Na O9 84.87(9)
O1 Na O9 90.86(8)
O6 Na O20 65.01(8)
O10 Na O20 63.49(8)
O2 Na O20 64.30(7)
O19 Na O20 127.93(9)
O1 Na O20 128.24(8)
O9 Na O20 125.44(8)
O6 Na Mn2 31.60(6)
O10 Na Mn2 80.69(7)
O2 Na Mn2 79.85(6)
O19 Na Mn2 95.30(7)
O1 Na Mn2 129.01(7)
O9 Na Mn2 140.10(7)
O20 Na Mn2 33.43(5)
O6 Na Mn1 81.33(7)
O10 Na Mn1 86.83(7)
O2 Na Mn1 31.60(5)
O19 Na Mn1 141.12(7)
O1 Na Mn1 95.77(7)
O9 Na Mn1 133.80(7)
O20 Na Mn1 32.72(5)
Mn2 Na Mn1 54.22(3)
O6 Na Mn3 79.99(6)
O10 Na Mn3 31.09(6)
O2 Na Mn3 88.44(6)
O19 Na Mn3 125.77(7)
O1 Na Mn3 148.37(7)
O9 Na Mn3 93.94(6)
O20 Na Mn3 32.43(5)
Mn2 Na Mn3 54.10(2)
Mn1 Na Mn3 59.23(3)
O26 Cl1 O28 113.0(2)
O26 Cl1 O27 110.5(2)
O28 Cl1 O27 110.0(2)
O26 Cl1 O25 106.3(2)
O28 Cl1 O25 107.1(3)
O27 Cl1 O25 109.9(3)
O26 Cl1 O25' 117.7(8)
O28 Cl1 O25' 128.3(8)
O27 Cl1 O25' 61.2(11)
O25 Cl1 O25' 49.0(10)
C8 N1 C9 120.9(3)
C8 N1 Mn1 126.6(2)
C9 N1 Mn1 112.2(2)
C19 N2 C20 120.8(3)
C19 N2 Mn2 126.6(2)
C20 N2 Mn2 112.5(2)
C30 N3 C31 120.6(3)
C30 N3 Mn3 126.7(2)
C31 N3 Mn3 112.4(2)
C2 O1 C1 115.2(2)
C2 O1 Na 118.76(19)
C1 O1 Na 125.71(19)
C7 O2 Mn1 128.5(2)
C7 O2 Na 122.6(2)
Mn1 O2 Na 106.86(10)
C10' O3 C10 33.4(4)
C10' O3 Mn1 114.7(4)
C10 O3 Mn1 111.8(3)
C10' O3 Mn4 114.3(4)
C10 O3 Mn4 120.2(3)
Mn1 O3 Mn4 126.93(12)
C11 O4 Mn4 110.8(3)
C11 O4 H4D 102.4
Mn4 O4 H4D 102.1
C18 O6 Mn2 129.6(2)
C18 O6 Na 122.0(2)
Mn2 O6 Na 107.65(11)
C21 O7 C21' 32.8(4)
C21 O7 Mn2 114.6(3)
C21' O7 Mn2 113.7(4)
C21 O7 Mn4 116.7(3)
C21' O7 Mn4 119.4(4)
Mn2 O7 Mn4 125.29(12)
C22 O8 Mn4 111.0(3)
C22 O8 H8A 101.7
Mn4 O8 H8A 101.5
C24 O9 C23 115.0(2)
C24 O9 Na 113.47(18)
C23 O9 Na 131.09(19)
C29 O10 Mn3 129.0(2)
C29 O10 Na 120.2(2)
Mn3 O10 Na 108.26(10)
C32' O11 C32 31.3(4)
C32' O11 Mn3 115.0(4)
C32 O11 Mn3 112.8(3)
C32' O11 Mn4 118.1(4)
C32 O11 Mn4 117.0(3)
Mn3 O11 Mn4 126.08(11)
C33 O12 Mn4 112.6(6)
C33 O12 H12 103.7
Mn4 O12 H12 104.1
C33 O12 H12' 72.5
Mn4 O12 H12' 80.9
H12 O12 H12' 174.7
C37 O13 Mn2 134.7(2)
C37 O13 Mn1 133.9(2)
Mn2 O13 Mn1 87.84(8)
C36 O15 Mn2 130.0(2)
C36 O15 Mn3 139.9(2)
Mn2 O15 Mn3 87.23(8)
C38 O17 Mn3 129.4(2)
C38 O18 Mn1 134.2(2)
C13 O19 C12 115.7(3)
C13 O19 Na 116.81(19)
C12 O19 Na 126.8(2)
Mn3 O20 Mn1 131.18(13)
Mn3 O20 Mn2 112.32(11)
Mn1 O20 Mn2 112.15(11)
Mn3 O20 Na 97.54(9)
Mn1 O20 Na 96.92(9)
Mn2 O20 Na 96.01(9)
H21C O21 H21A 107.7
H22E O22 H22F 107.7
H23D O23 H23E 118.7
H24C O24 H24D 108.7
Cl1 O27 O25' 61.7(8)
C11 O4' Mn4 113.2(4)
C11 O4' H4E 100.9
Mn4 O4' H4E 101.8
C33 O12' Mn4 110.8(7)
C33 O12' H12 79.7
Mn4 O12' H12 84.8
C33 O12' H12' 92.0
Mn4 O12' H12' 92.0
H12 O12' H12' 169.3
O27 O25' Cl1 57.1(10)
C22 O8' Mn4 113.6(4)
C22 O8' H8C 107.7
Mn4 O8' H8C 108.5
O1 C1 H1A 109.5
O1 C1 H1B 109.5
H1A C1 H1B 109.5
O1 C1 H1C 109.5
H1A C1 H1C 109.5
H1B C1 H1C 109.5
C3 C2 O1 123.8(3)
C3 C2 C7 121.7(3)
O1 C2 C7 114.5(3)
C2 C3 C4 120.1(3)
C2 C3 H3 120.0
C4 C3 H3 120.0
C5 C4 C3 120.0(3)
C5 C4 H4 120.0
C3 C4 H4 120.0
C4 C5 C6 120.6(3)
C4 C5 H5 119.7
C6 C5 H5 119.7
C5 C6 C7 119.7(3)
C5 C6 C8 117.5(3)
C7 C6 C8 122.7(3)
O2 C7 C2 118.3(3)
O2 C7 C6 123.9(3)
C2 C7 C6 117.8(3)
N1 C8 C6 125.4(3)
N1 C8 H8 117.3
C6 C8 H8 117.3
C10' C9 C10 33.2(4)
C10' C9 N1 110.4(4)
C10 C9 N1 109.7(4)
C10' C9 H9C 79.0
C10 C9 H9C 109.7
N1 C9 H9C 109.7
C10' C9 H9D 133.4
C10 C9 H9D 109.7
N1 C9 H9D 109.7
H9C C9 H9D 108.2
C10' C9 H9A 108.6
C10 C9 H9A 133.8
N1 C9 H9A 109.3
H9C C9 H9A 32.2
H9D C9 H9A 78.7
C10' C9 H9B 110.4
C10 C9 H9B 80.5
N1 C9 H9B 109.8
H9C C9 H9B 132.3
H9D C9 H9B 31.9
H9A C9 H9B 108.2
C9 C10 O3 110.5(5)
C9 C10 C11 117.8(6)
O3 C10 C11 107.7(6)
C9 C10 H10 106.7
O3 C10 H10 106.7
C11 C10 H10 106.8
O4' C11 O4 33.6(3)
O4' C11 C10 119.8(5)
O4 C11 C10 107.1(5)
O4' C11 C10' 108.3(5)
O4 C11 C10' 115.2(4)
C10 C11 C10' 32.0(4)
O4' C11 H11C 110.0
O4 C11 H11C 129.0
C10 C11 H11C 123.8
C10' C11 H11C 110.0
O4' C11 H11D 110.0
O4 C11 H11D 77.1
C10 C11 H11D 78.1
C10' C11 H11D 110.0
H11C C11 H11D 108.4
O4' C11 H11A 76.8
O4 C11 H11A 110.3
C10 C11 H11A 110.4
C10' C11 H11A 78.8
H11C C11 H11A 57.0
H11D C11 H11A 165.3
O4' C11 H11B 124.1
O4 C11 H11B 110.3
C10 C11 H11B 110.2
C10' C11 H11B 127.6
H11C C11 H11B 51.6
H11D C11 H11B 56.8
H11A C11 H11B 108.5
O19 C12 H12A 109.5
O19 C12 H12B 109.5
H12A C12 H12B 109.5
O19 C12 H12C 109.5
H12A C12 H12C 109.5
H12B C12 H12C 109.5
O19 C13 C14 124.7(3)
O19 C13 C18 113.8(3)
C14 C13 C18 121.5(3)
C13 C14 C15 120.2(3)
C13 C14 H14 119.9
C15 C14 H14 119.9
C16 C15 C14 120.1(3)
C16 C15 H15 119.9
C14 C15 H15 119.9
C15 C16 C17 120.5(3)
C15 C16 H16 119.7
C17 C16 H16 119.7
C18 C17 C16 119.9(3)
C18 C17 C19 122.1(3)
C16 C17 C19 117.9(3)
O6 C18 C13 118.0(3)
O6 C18 C17 124.4(3)
C13 C18 C17 117.6(3)
N2 C19 C17 125.3(3)
N2 C19 H19 117.4
C17 C19 H19 117.4
C21' C20 N2 110.0(5)
C21' C20 C21 31.5(4)
N2 C20 C21 106.8(4)
C21' C20 H20C 131.8
N2 C20 H20C 110.4
C21 C20 H20C 110.4
C21' C20 H20D 80.4
N2 C20 H20D 110.4
C21 C20 H20D 110.4
H20C C20 H20D 108.6
C21' C20 H20A 108.9
N2 C20 H20A 109.5
C21 C20 H20A 134.9
H20C C20 H20A 80.9
H20D C20 H20A 30.8
C21' C20 H20B 110.5
N2 C20 H20B 109.8
C21 C20 H20B 83.2
H20C C20 H20B 29.3
H20D C20 H20B 131.0
H20A C20 H20B 108.1
O7 C21 C20 111.4(6)
O7 C21 C22 111.2(6)
C20 C21 C22 115.0(6)
O7 C21 H21 106.1
C20 C21 H21 106.3
C22 C21 H21 106.0
O8' C22 C21 115.4(5)
O8' C22 O8 34.4(3)
C21 C22 O8 103.4(5)
O8' C22 C21' 109.5(6)
C21 C22 C21' 30.3(4)
O8 C22 C21' 116.4(5)
O8' C22 H22C 127.0
C21 C22 H22C 111.1
O8 C22 H22C 111.1
C21' C22 H22C 123.6
O8' C22 H22D 76.7
C21 C22 H22D 111.1
O8 C22 H22D 111.1
C21' C22 H22D 80.7
H22C C22 H22D 109.0
O8' C22 H22A 109.2
C21 C22 H22A 127.7
O8 C22 H22A 128.9
C21' C22 H22A 109.3
H22C C22 H22A 54.5
H22D C22 H22A 54.6
O8' C22 H22B 110.3
C21 C22 H22B 80.9
O8 C22 H22B 76.7
C21' C22 H22B 110.4
H22C C22 H22B 53.8
H22D C22 H22B 162.6
H22A C22 H22B 108.2
O9 C23 H23A 109.5
O9 C23 H23B 109.5
H23A C23 H23B 109.5
O9 C23 H23C 109.5
H23A C23 H23C 109.5
H23B C23 H23C 109.5
C25 C24 O9 124.7(3)
C25 C24 C29 121.8(3)
O9 C24 C29 113.5(3)
C24 C25 C26 120.0(3)
C24 C25 H25 120.0
C26 C25 H25 120.0
C27 C26 C25 119.8(3)
C27 C26 H26 120.1
C25 C26 H26 120.1
C26 C27 C28 121.0(3)
C26 C27 H27 119.5
C28 C27 H27 119.5
C27 C28 C29 119.5(3)
C27 C28 C30 118.2(3)
C29 C28 C30 122.1(3)
O10 C29 C24 118.1(3)
O10 C29 C28 124.3(3)
C24 C29 C28 117.7(3)
N3 C30 C28 125.0(3)
N3 C30 H30 117.5
C28 C30 H30 117.5
C32 C31 N3 108.5(4)
C32 C31 C32' 30.4(4)
N3 C31 C32' 110.5(4)
C32 C31 H31C 110.0
N3 C31 H31C 110.0
C32' C31 H31C 81.5
C32 C31 H31D 110.0
N3 C31 H31D 110.0
C32' C31 H31D 131.4
H31C C31 H31D 108.4
C32 C31 H31A 83.0
N3 C31 H31A 110.0
C32' C31 H31A 109.7
H31C C31 H31A 130.7
H31D C31 H31A 29.3
C32 C31 H31B 133.6
N3 C31 H31B 109.1
C32' C31 H31B 109.4
H31C C31 H31B 30.2
H31D C31 H31B 81.0
H31A C31 H31B 108.1
C31 C32 O11 112.1(6)
C31 C32 C33 118.3(6)
O11 C32 C33 107.9(6)
C31 C32 H32 105.7
O11 C32 H32 105.7
C33 C32 H32 106.2
C32' C33 O12' 118.2(6)
C32' C33 O12 110.7(5)
O12' C33 O12 23.7(4)
C32' C33 C32 30.6(4)
O12' C33 C32 111.0(6)
O12 C33 C32 117.1(5)
C32' C33 H33C 107.2
O12' C33 H33C 108.6
O12 C33 H33C 91.5
C32 C33 H33C 133.5
C32' C33 H33D 108.3
O12' C33 H33D 106.8
O12 C33 H33D 128.8
C32 C33 H33D 83.6
H33C C33 H33D 107.2
C32' C33 H33A 83.0
O12' C33 H33A 129.6
O12 C33 H33A 108.1
C32 C33 H33A 107.9
H33C C33 H33A 25.6
H33D C33 H33A 108.3
C32' C33 H33B 134.3
O12' C33 H33B 89.7
O12 C33 H33B 107.9
C32 C33 H33B 108.1
H33C C33 H33B 95.2
H33D C33 H33B 25.9
H33A C33 H33B 107.3
O16 C36 O15 126.8(3)
O16 C36 H36 116.6
O15 C36 H36 116.6
O14 C37 O13 126.2(4)
O14 C37 H37 116.9
O13 C37 H37 116.9
O18 C38 O17 126.9(3)
O18 C38 H38 116.6
O17 C38 H38 116.6
O11 C32' C33 112.6(7)
O11 C32' C31 111.3(7)
C33 C32' C31 117.1(7)
O11 C32' H32' 104.7
C33 C32' H32' 104.8
C31 C32' H32' 104.9
O3 C10' C9 111.8(6)
O3 C10' C11 108.6(6)
C9 C10' C11 117.5(7)
O3 C10' H10' 105.7
C9 C10' H10' 106.1
C11 C10' H10' 106.3
C20 C21' O7 113.5(7)
C20 C21' C22 118.2(8)
O7 C21' C22 108.0(7)
C20 C21' H21' 105.2
O7 C21' H21' 105.3
C22 C21' H21' 105.5

loop_
_geom_bond_atom_site_label_1
_geom_bond_atom_site_label_2
_geom_bond_distance
Mn1 O20 1.888(2)
Mn1 O3 1.897(2)
Mn1 O2 1.898(2)
Mn1 N1 1.974(3)
Mn1 O18 2.236(2)
Mn1 O13 2.296(3)
Mn1 Mn2 3.1588(10)
Mn1 Na 3.4672(15)
Mn2 O7 1.890(2)
Mn2 O6 1.904(2)
Mn2 O20 1.919(2)
Mn2 N2 1.978(3)
Mn2 O15 2.209(2)
Mn2 O13 2.258(2)
Mn2 Mn3 3.1575(9)
Mn2 Na 3.4639(14)
Mn3 O20 1.882(2)
Mn3 O10 1.892(2)
Mn3 O11 1.894(2)
Mn3 N3 1.979(3)
Mn3 O17 2.217(2)
Mn3 O15 2.365(3)
Mn3 Na 3.4796(14)
Mn4 O11 2.131(2)
Mn4 O3 2.141(2)
Mn4 O7 2.148(2)
Mn4 O8 2.202(6)
Mn4 O4' 2.225(7)
Mn4 O12 2.234(10)
Mn4 O4 2.241(6)
Mn4 O8' 2.262(7)
Mn4 O12' 2.273(12)
Na O6 2.373(3)
Na O10 2.387(3)
Na O2 2.403(3)
Na O19 2.499(3)
Na O1 2.508(2)
Na O9 2.553(3)
Na O20 2.690(2)
Cl1 O26 1.406(3)
Cl1 O28 1.410(3)
Cl1 O27 1.410(4)
Cl1 O25 1.458(4)
Cl1 O25' 1.48(2)
N1 C8 1.290(4)
N1 C9 1.469(4)
N2 C19 1.296(4)
N2 C20 1.480(4)
N3 C30 1.286(4)
N3 C31 1.474(4)
O1 C2 1.383(4)
O1 C1 1.437(4)
O2 C7 1.333(4)
O3 C10' 1.423(9)
O3 C10 1.445(8)
O4 C11 1.453(6)
O4 H4D 0.8500
O6 C18 1.307(4)
O7 C21 1.380(8)
O7 C21' 1.418(10)
O8 C22 1.522(7)
O8 H8A 0.8501
O9 C24 1.393(4)
O9 C23 1.438(4)
O10 C29 1.326(4)
O11 C32' 1.405(9)
O11 C32 1.448(8)
O12 C33 1.449(11)
O12 H12 0.8500
O12 H12' 1.4292
O13 C37 1.279(4)
O14 C37 1.213(4)
O15 C36 1.260(4)
O16 C36 1.237(4)
O17 C38 1.259(4)
O18 C38 1.258(4)
O19 C13 1.376(4)
O19 C12 1.431(4)
O21 H21C 0.8500
O21 H21A 0.8499
O22 H22E 0.8501
O22 H22F 0.8499
O23 H23D 0.8499
O23 H23E 0.8499
O24 H24C 0.8500
O24 H24D 0.8500
O27 O25' 1.47(3)
O4' C11 1.416(8)
O4' H4E 0.8500
O12' C33 1.444(12)
O12' H12 1.4360
O12' H12' 0.8502
O8' C22 1.390(8)
O8' H8C 0.8500
C1 H1A 0.9600
C1 H1B 0.9600
C1 H1C 0.9600
C2 C3 1.368(4)
C2 C7 1.406(5)
C3 C4 1.401(5)
C3 H3 0.9300
C4 C5 1.367(5)
C4 H4 0.9300
C5 C6 1.412(4)
C5 H5 0.9300
C6 C7 1.415(5)
C6 C8 1.434(5)
C8 H8 0.9300
C9 C10' 1.442(9)
C9 C10 1.443(8)
C9 H9C 0.9700
C9 H9D 0.9700
C9 H9A 0.9700
C9 H9B 0.9700
C10 C11 1.491(8)
C10 H10 0.9799
C11 C10' 1.497(9)
C11 H11C 0.9700
C11 H11D 0.9700
C11 H11A 0.9700
C11 H11B 0.9700
C12 H12A 0.9600
C12 H12B 0.9600
C12 H12C 0.9600
C13 C14 1.377(5)
C13 C18 1.417(5)
C14 C15 1.402(5)
C14 H14 0.9300
C15 C16 1.372(5)
C15 H15 0.9300
C16 C17 1.417(5)
C16 H16 0.9300
C17 C18 1.417(5)
C17 C19 1.434(5)
C19 H19 0.9300
C20 C21' 1.417(11)
C20 C21 1.488(9)
C20 H20C 0.9700
C20 H20D 0.9700
C20 H20A 0.9700
C20 H20B 0.9700
C21 C22 1.502(8)
C21 H21 0.9799
C22 C21' 1.523(11)
C22 H22C 0.9700
C22 H22D 0.9700
C22 H22A 0.9700
C22 H22B 0.9700
C23 H23A 0.9600
C23 H23B 0.9600
C23 H23C 0.9600
C24 C25 1.372(5)
C24 C29 1.412(5)
C25 C26 1.394(5)
C25 H25 0.9300
C26 C27 1.374(5)
C26 H26 0.9300
C27 C28 1.410(5)
C27 H27 0.9300
C28 C29 1.412(5)
C28 C30 1.443(5)
C30 H30 0.9300
C31 C32 1.440(9)
C31 C32' 1.496(10)
C31 H31C 0.9700
C31 H31D 0.9700
C31 H31A 0.9700
C31 H31B 0.9700
C32 C33 1.476(9)
C32 H32 0.9799
C33 C32' 1.437(10)
C33 H33C 0.9700
C33 H33D 0.9700
C33 H33A 0.9700
C33 H33B 0.9700
C36 H36 0.9300
C37 H37 0.9300
C38 H38 0.9300
C32' H32' 0.9798
C10' H10' 0.9801
C21' H21' 0.9800

loop_
_geom_torsion_atom_site_label_1
_geom_torsion_atom_site_label_2
_geom_torsion_atom_site_label_3
_geom_torsion_atom_site_label_4
_geom_torsion
O20 Mn1 Mn2 O7 -102.12(14)
O3 Mn1 Mn2 O7 -3.76(10)
O2 Mn1 Mn2 O7 173.39(10)
N1 Mn1 Mn2 O7 73.72(15)
O18 Mn1 Mn2 O7 -92.03(11)
O13 Mn1 Mn2 O7 91.22(11)
Na Mn1 Mn2 O7 -160.77(8)
O20 Mn1 Mn2 O6 80.98(13)
O3 Mn1 Mn2 O6 179.34(10)
O2 Mn1 Mn2 O6 -3.51(10)
N1 Mn1 Mn2 O6 -103.18(14)
O18 Mn1 Mn2 O6 91.07(10)
O13 Mn1 Mn2 O6 -85.68(11)
Na Mn1 Mn2 O6 22.33(7)
O3 Mn1 Mn2 O20 98.36(13)
O2 Mn1 Mn2 O20 -84.49(13)
N1 Mn1 Mn2 O20 175.84(17)
O18 Mn1 Mn2 O20 10.09(13)
O13 Mn1 Mn2 O20 -166.66(14)
Na Mn1 Mn2 O20 -58.65(11)
O20 Mn1 Mn2 N2 -178.51(17)
O3 Mn1 Mn2 N2 -80.15(15)
O2 Mn1 Mn2 N2 97.00(15)
N1 Mn1 Mn2 N2 -2.67(19)
O18 Mn1 Mn2 N2 -168.42(15)
O13 Mn1 Mn2 N2 14.83(15)
Na Mn1 Mn2 N2 122.84(13)
O20 Mn1 Mn2 O15 -11.63(13)
O3 Mn1 Mn2 O15 86.73(10)
O2 Mn1 Mn2 O15 -96.12(10)
N1 Mn1 Mn2 O15 164.21(14)
O18 Mn1 Mn2 O15 -1.54(11)
O13 Mn1 Mn2 O15 -178.29(11)
Na Mn1 Mn2 O15 -70.28(7)
O20 Mn1 Mn2 O13 166.66(14)
O3 Mn1 Mn2 O13 -94.98(11)
O2 Mn1 Mn2 O13 82.18(10)
N1 Mn1 Mn2 O13 -17.50(15)
O18 Mn1 Mn2 O13 176.75(11)
Na Mn1 Mn2 O13 108.01(8)
O20 Mn1 Mn2 Mn3 -12.34(11)
O3 Mn1 Mn2 Mn3 86.02(7)
O2 Mn1 Mn2 Mn3 -96.83(7)
N1 Mn1 Mn2 Mn3 163.50(13)
O18 Mn1 Mn2 Mn3 -2.25(8)
O13 Mn1 Mn2 Mn3 -179.00(8)
Na Mn1 Mn2 Mn3 -70.99(3)
O20 Mn1 Mn2 Na 58.65(11)
O3 Mn1 Mn2 Na 157.01(7)
O2 Mn1 Mn2 Na -25.84(7)
N1 Mn1 Mn2 Na -125.51(13)
O18 Mn1 Mn2 Na 68.74(8)
O13 Mn1 Mn2 Na -108.01(8)
O7 Mn2 Mn3 O20 100.36(14)
O6 Mn2 Mn3 O20 -83.12(13)
N2 Mn2 Mn3 O20 172.8(2)
O15 Mn2 Mn3 O20 -166.75(14)
O13 Mn2 Mn3 O20 11.60(13)
Mn1 Mn2 Mn3 O20 12.39(11)
Na Mn2 Mn3 O20 -58.22(12)
O7 Mn2 Mn3 O10 -179.01(10)
O6 Mn2 Mn3 O10 -2.49(10)
O20 Mn2 Mn3 O10 80.63(13)
N2 Mn2 Mn3 O10 -106.6(2)
O15 Mn2 Mn3 O10 -86.12(11)
O13 Mn2 Mn3 O10 92.23(9)
Mn1 Mn2 Mn3 O10 93.01(7)
Na Mn2 Mn3 O10 22.41(7)
O7 Mn2 Mn3 O11 -1.73(10)
O6 Mn2 Mn3 O11 174.78(10)
O20 Mn2 Mn3 O11 -102.10(14)
N2 Mn2 Mn3 O11 70.7(2)
O15 Mn2 Mn3 O11 91.16(11)
O13 Mn2 Mn3 O11 -90.49(10)
Mn1 Mn2 Mn3 O11 -89.71(7)
Na Mn2 Mn3 O11 -160.32(8)
O7 Mn2 Mn3 N3 -79.80(14)
O6 Mn2 Mn3 N3 96.72(14)
O20 Mn2 Mn3 N3 179.84(16)
N2 Mn2 Mn3 N3 -7.4(2)
O15 Mn2 Mn3 N3 13.09(14)
O13 Mn2 Mn3 N3 -168.56(13)
Mn1 Mn2 Mn3 N3 -167.77(12)
Na Mn2 Mn3 N3 121.62(12)
O7 Mn2 Mn3 O17 86.14(11)
O6 Mn2 Mn3 O17 -97.34(11)
O20 Mn2 Mn3 O17 -14.22(14)
N2 Mn2 Mn3 O17 158.5(2)
O15 Mn2 Mn3 O17 179.03(12)
O13 Mn2 Mn3 O17 -2.62(11)
Mn1 Mn2 Mn3 O17 -1.84(9)
Na Mn2 Mn3 O17 -72.45(9)
O7 Mn2 Mn3 O15 -92.89(11)
O6 Mn2 Mn3 O15 83.63(11)
O20 Mn2 Mn3 O15 166.75(14)
N2 Mn2 Mn3 O15 -20.5(2)
O13 Mn2 Mn3 O15 178.35(11)
Mn1 Mn2 Mn3 O15 179.13(8)
Na Mn2 Mn3 O15 108.53(9)
O7 Mn2 Mn3 Na 158.58(8)
O6 Mn2 Mn3 Na -24.90(7)
O20 Mn2 Mn3 Na 58.22(12)
N2 Mn2 Mn3 Na -129.01(19)
O15 Mn2 Mn3 Na -108.53(9)
O13 Mn2 Mn3 Na 69.82(7)
Mn1 Mn2 Mn3 Na 70.61(3)
O7 Mn2 Na O6 -179.96(17)
O20 Mn2 Na O6 -177.49(14)
N2 Mn2 Na O6 11.33(16)
O15 Mn2 Na O6 -94.71(12)
O13 Mn2 Na O6 100.72(12)
Mn3 Mn2 Na O6 -140.11(11)
Mn1 Mn2 Na O6 144.76(11)
O7 Mn2 Na O10 -57.53(15)
O6 Mn2 Na O10 122.43(13)
O20 Mn2 Na O10 -55.07(10)
N2 Mn2 Na O10 133.75(13)
O15 Mn2 Na O10 27.72(9)
O13 Mn2 Na O10 -136.85(9)
Mn3 Mn2 Na O10 -17.69(6)
Mn1 Mn2 Na O10 -92.81(7)
O7 Mn2 Na O2 55.63(15)
O6 Mn2 Na O2 -124.41(12)
O20 Mn2 Na O2 58.10(10)
N2 Mn2 Na O2 -113.08(13)
O15 Mn2 Na O2 140.88(9)
O13 Mn2 Na O2 -23.68(9)
Mn3 Mn2 Na O2 95.48(7)
Mn1 Mn2 Na O2 20.36(6)
O7 Mn2 Na O19 -170.97(14)
O6 Mn2 Na O19 8.99(11)
O20 Mn2 Na O19 -168.50(11)
N2 Mn2 Na O19 20.32(13)
O15 Mn2 Na O19 -85.72(9)
O13 Mn2 Na O19 109.71(9)
Mn3 Mn2 Na O19 -131.12(7)
Mn1 Mn2 Na O19 153.75(7)
O7 Mn2 Na O1 100.17(16)
O6 Mn2 Na O1 -79.87(14)
O20 Mn2 Na O1 102.64(12)
N2 Mn2 Na O1 -68.54(15)
O15 Mn2 Na O1 -174.58(11)
O13 Mn2 Na O1 20.86(11)
Mn3 Mn2 Na O1 140.02(10)
Mn1 Mn2 Na O1 64.90(9)
O7 Mn2 Na O9 -82.64(18)
O6 Mn2 Na O9 97.32(16)
O20 Mn2 Na O9 -80.17(14)
N2 Mn2 Na O9 108.64(16)
O15 Mn2 Na O9 2.61(13)
O13 Mn2 Na O9 -161.96(13)
Mn3 Mn2 Na O9 -42.79(11)
Mn1 Mn2 Na O9 -117.92(12)
O7 Mn2 Na O20 -2.47(16)
O6 Mn2 Na O20 177.49(14)
N2 Mn2 Na O20 -171.18(14)
O15 Mn2 Na O20 82.78(10)
O13 Mn2 Na O20 -81.79(10)
Mn3 Mn2 Na O20 37.38(8)
Mn1 Mn2 Na O20 -37.75(8)
O7 Mn2 Na Mn1 35.28(14)
O6 Mn2 Na Mn1 -144.76(11)
O20 Mn2 Na Mn1 37.75(8)
N2 Mn2 Na Mn1 -133.44(12)
O15 Mn2 Na Mn1 120.53(7)
O13 Mn2 Na Mn1 -44.04(6)
Mn3 Mn2 Na Mn1 75.13(2)
O7 Mn2 Na Mn3 -39.85(14)
O6 Mn2 Na Mn3 140.11(11)
O20 Mn2 Na Mn3 -37.38(8)
N2 Mn2 Na Mn3 151.44(12)
O15 Mn2 Na Mn3 45.40(7)
O13 Mn2 Na Mn3 -119.17(7)
Mn1 Mn2 Na Mn3 -75.13(2)
O20 Mn1 Na O6 -56.41(10)
O3 Mn1 Na O6 -58.76(15)
O2 Mn1 Na O6 121.39(13)
N1 Mn1 Na O6 116.30(13)
O18 Mn1 Na O6 -151.90(8)
O13 Mn1 Na O6 25.39(8)
Mn2 Mn1 Na O6 -17.81(6)
O20 Mn1 Na O10 42.20(11)
O3 Mn1 Na O10 39.86(15)
O2 Mn1 Na O10 -140.00(13)
N1 Mn1 Na O10 -145.08(14)
O18 Mn1 Na O10 -53.29(9)
O13 Mn1 Na O10 124.00(9)
Mn2 Mn1 Na O10 80.81(7)
O20 Mn1 Na O2 -177.80(15)
O3 Mn1 Na O2 179.85(17)
N1 Mn1 Na O2 -5.09(16)
O18 Mn1 Na O2 86.71(12)
O13 Mn1 Na O2 -96.00(12)
Mn2 Mn1 Na O2 -139.19(11)
O20 Mn1 Na O19 -83.17(14)
O3 Mn1 Na O19 -85.51(17)
O2 Mn1 Na O19 94.63(15)
N1 Mn1 Na O19 89.55(16)
O18 Mn1 Na O19 -178.66(12)
O13 Mn1 Na O19 -1.37(12)
Mn2 Mn1 Na O19 -44.56(10)
O20 Mn1 Na O1 -173.60(11)
O3 Mn1 Na O1 -175.94(14)
O2 Mn1 Na O1 4.20(12)
N1 Mn1 Na O1 -0.88(14)
O18 Mn1 Na O1 90.91(9)
O13 Mn1 Na O1 -91.80(9)
Mn2 Mn1 Na O1 -134.99(7)
O20 Mn1 Na O9 89.64(13)
O3 Mn1 Na O9 87.30(16)
O2 Mn1 Na O9 -92.56(14)
N1 Mn1 Na O9 -97.64(15)
O18 Mn1 Na O9 -5.85(11)
O13 Mn1 Na O9 171.44(11)
Mn2 Mn1 Na O9 128.25(10)
O3 Mn1 Na O20 -2.34(16)
O2 Mn1 Na O20 177.80(15)
N1 Mn1 Na O20 172.72(15)
O18 Mn1 Na O20 -95.49(11)
O13 Mn1 Na O20 81.80(11)
Mn2 Mn1 Na O20 38.61(9)
O20 Mn1 Na Mn2 -38.61(9)
O3 Mn1 Na Mn2 -40.95(13)
O2 Mn1 Na Mn2 139.19(11)
N1 Mn1 Na Mn2 134.11(12)
O18 Mn1 Na Mn2 -134.10(6)
O13 Mn1 Na Mn2 43.19(6)
O20 Mn1 Na Mn3 27.05(9)
O3 Mn1 Na Mn3 24.70(13)
O2 Mn1 Na Mn3 -155.15(11)
N1 Mn1 Na Mn3 -160.24(12)
O18 Mn1 Na Mn3 -68.44(6)
O13 Mn1 Na Mn3 108.85(6)
Mn2 Mn1 Na Mn3 65.65(2)
O20 Mn3 Na O6 58.53(11)
O10 Mn3 Na O6 -124.56(14)
O11 Mn3 Na O6 55.12(15)
N3 Mn3 Na O6 -107.93(13)
O17 Mn3 Na O6 155.84(9)
O15 Mn3 Na O6 -22.00(9)
Mn2 Mn3 Na O6 19.95(6)
O20 Mn3 Na O10 -176.91(15)
O11 Mn3 Na O10 179.68(18)
N3 Mn3 Na O10 16.62(17)
O17 Mn3 Na O10 -79.60(13)
O15 Mn3 Na O10 102.56(13)
Mn2 Mn3 Na O10 144.51(12)
O20 Mn3 Na O2 -40.00(11)
O10 Mn3 Na O2 136.91(14)
O11 Mn3 Na O2 -43.41(16)
N3 Mn3 Na O2 153.53(13)
O17 Mn3 Na O2 57.31(9)
O15 Mn3 Na O2 -120.53(9)
Mn2 Mn3 Na O2 -78.58(7)
O20 Mn3 Na O19 106.18(12)
O10 Mn3 Na O19 -76.91(14)
O11 Mn3 Na O19 102.76(16)
N3 Mn3 Na O19 -60.29(15)
O17 Mn3 Na O19 -156.51(10)
O15 Mn3 Na O19 25.65(10)
Mn2 Mn3 Na O19 67.59(8)
O20 Mn3 Na O1 -69.25(16)
O10 Mn3 Na O1 107.66(18)
O11 Mn3 Na O1 -72.67(19)
N3 Mn3 Na O1 124.28(17)
O17 Mn3 Na O1 28.06(15)
O15 Mn3 Na O1 -149.78(15)
Mn2 Mn3 Na O1 -107.84(14)
O20 Mn3 Na O9 -167.31(12)
O10 Mn3 Na O9 9.59(13)
O11 Mn3 Na O9 -170.73(14)
N3 Mn3 Na O9 26.22(14)
O17 Mn3 Na O9 -70.00(9)
O15 Mn3 Na O9 112.15(9)
Mn2 Mn3 Na O9 154.10(7)
O10 Mn3 Na O20 176.91(15)
O11 Mn3 Na O20 -3.41(16)
N3 Mn3 Na O20 -166.47(15)
O17 Mn3 Na O20 97.31(11)
O15 Mn3 Na O20 -80.53(11)
Mn2 Mn3 Na O20 -38.59(9)
O20 Mn3 Na Mn2 38.59(9)
O10 Mn3 Na Mn2 -144.51(12)
O11 Mn3 Na Mn2 35.17(14)
N3 Mn3 Na Mn2 -127.88(12)
O17 Mn3 Na Mn2 135.89(6)
O15 Mn3 Na Mn2 -41.95(6)
O20 Mn3 Na Mn1 -27.28(9)
O10 Mn3 Na Mn1 149.63(12)
O11 Mn3 Na Mn1 -30.69(14)
N3 Mn3 Na Mn1 166.26(12)
O17 Mn3 Na Mn1 70.03(6)
O15 Mn3 Na Mn1 -107.81(6)
Mn2 Mn3 Na Mn1 -65.86(3)
O20 Mn1 N1 C8 113.3(9)
O3 Mn1 N1 C8 171.1(3)
O2 Mn1 N1 C8 -9.3(3)
O18 Mn1 N1 C8 -99.0(3)
O13 Mn1 N1 C8 79.5(3)
Mn2 Mn1 N1 C8 92.0(3)
Na Mn1 N1 C8 -5.9(4)
O20 Mn1 N1 C9 -60.9(11)
O3 Mn1 N1 C9 -3.2(3)
O2 Mn1 N1 C9 176.4(3)
O18 Mn1 N1 C9 86.8(3)
O13 Mn1 N1 C9 -94.8(3)
Mn2 Mn1 N1 C9 -82.3(3)
Na Mn1 N1 C9 179.8(2)
O7 Mn2 N2 C19 -171.8(3)
O6 Mn2 N2 C19 9.1(3)
O20 Mn2 N2 C19 -100.5(9)
O15 Mn2 N2 C19 98.7(3)
O13 Mn2 N2 C19 -83.0(3)
Mn3 Mn2 N2 C19 114.4(3)
Mn1 Mn2 N2 C19 -93.7(3)
Na Mn2 N2 C19 1.8(3)
O7 Mn2 N2 C20 4.0(3)
O6 Mn2 N2 C20 -175.1(3)
O20 Mn2 N2 C20 75.3(9)
O15 Mn2 N2 C20 -85.5(3)
O13 Mn2 N2 C20 92.8(3)
Mn3 Mn2 N2 C20 -69.8(3)
Mn1 Mn2 N2 C20 82.1(3)
Na Mn2 N2 C20 177.6(2)
O20 Mn3 N3 C30 -88.9(7)
O10 Mn3 N3 C30 12.1(3)
O11 Mn3 N3 C30 -168.8(3)
O17 Mn3 N3 C30 100.7(3)
O15 Mn3 N3 C30 -80.3(3)
Mn2 Mn3 N3 C30 -89.4(3)
Na Mn3 N3 C30 1.4(4)
O20 Mn3 N3 C31 84.8(6)
O10 Mn3 N3 C31 -174.1(3)
O11 Mn3 N3 C31 5.0(3)
O17 Mn3 N3 C31 -85.5(3)
O15 Mn3 N3 C31 93.5(3)
Mn2 Mn3 N3 C31 84.3(3)
Na Mn3 N3 C31 175.1(2)
O6 Na O1 C2 -75.0(2)
O10 Na O1 C2 100.8(3)
O2 Na O1 C2 10.7(2)
O19 Na O1 C2 -132.8(2)
O9 Na O1 C2 142.4(2)
O20 Na O1 C2 3.8(3)
Mn2 Na O1 C2 -39.4(3)
Mn1 Na O1 C2 8.2(2)
Mn3 Na O1 C2 43.5(3)
O6 Na O1 C1 98.3(3)
O10 Na O1 C1 -85.9(3)
O2 Na O1 C1 -176.0(3)
O19 Na O1 C1 40.5(2)
O9 Na O1 C1 -44.3(3)
O20 Na O1 C1 177.1(2)
Mn2 Na O1 C1 133.9(2)
Mn1 Na O1 C1 -178.5(2)
Mn3 Na O1 C1 -143.2(2)
O20 Mn1 O2 C7 -162.1(3)
O3 Mn1 O2 C7 17.2(13)
N1 Mn1 O2 C7 12.5(3)
O18 Mn1 O2 C7 102.1(3)
O13 Mn1 O2 C7 -83.0(3)
Mn2 Mn1 O2 C7 -128.0(3)
Na Mn1 O2 C7 -163.8(3)
O20 Mn1 O2 Na 1.69(11)
O3 Mn1 O2 Na -179(72)
N1 Mn1 O2 Na 176.28(12)
O18 Mn1 O2 Na -94.09(11)
O13 Mn1 O2 Na 80.83(11)
Mn2 Mn1 O2 Na 35.78(9)
O6 Na O2 C7 106.5(2)
O10 Na O2 C7 -151.7(2)
O19 Na O2 C7 44.7(3)
O1 Na O2 C7 -10.4(2)
O9 Na O2 C7 -80.1(3)
O20 Na O2 C7 163.7(3)
Mn2 Na O2 C7 132.4(2)
Mn1 Na O2 C7 165.0(3)
Mn3 Na O2 C7 -173.8(2)
O6 Na O2 Mn1 -58.48(12)
O10 Na O2 Mn1 43.33(13)
O19 Na O2 Mn1 -120.24(12)
O1 Na O2 Mn1 -175.36(13)
O9 Na O2 Mn1 114.94(12)
O20 Na O2 Mn1 -1.32(9)
Mn2 Na O2 Mn1 -32.59(9)
Mn3 Na O2 Mn1 21.17(10)
O20 Mn1 O3 C10' 161.0(6)
O2 Mn1 O3 C10' -18.3(14)
N1 Mn1 O3 C10' -13.6(6)
O18 Mn1 O3 C10' -103.2(6)
O13 Mn1 O3 C10' 81.7(6)
Mn2 Mn1 O3 C10' 127.1(6)
Na Mn1 O3 C10' 162.8(5)
O20 Mn1 O3 C10 -162.7(4)
O2 Mn1 O3 C10 18.0(14)
N1 Mn1 O3 C10 22.7(4)
O18 Mn1 O3 C10 -66.9(4)
O13 Mn1 O3 C10 118.0(4)
Mn2 Mn1 O3 C10 163.4(4)
Na Mn1 O3 C10 -160.9(4)
O20 Mn1 O3 Mn4 5.32(15)
O2 Mn1 O3 Mn4 -174.0(11)
N1 Mn1 O3 Mn4 -169.24(16)
O18 Mn1 O3 Mn4 101.12(15)
O13 Mn1 O3 Mn4 -73.97(15)
Mn2 Mn1 O3 Mn4 -28.57(13)
Na Mn1 O3 Mn4 7.1(2)
O11 Mn4 O3 C10' 160.7(5)
O7 Mn4 O3 C10' -109.5(5)
O8 Mn4 O3 C10' -36.1(6)
O4' Mn4 O3 C10' 17.7(5)
O12 Mn4 O3 C10' 85.0(7)
O4 Mn4 O3 C10' 39.9(5)
O8' Mn4 O3 C10' -44.0(6)
O12' Mn4 O3 C10' 87.6(8)
O11 Mn4 O3 C10 123.6(5)
O7 Mn4 O3 C10 -146.6(5)
O8 Mn4 O3 C10 -73.2(5)
O4' Mn4 O3 C10 -19.4(5)
O12 Mn4 O3 C10 47.9(6)
O4 Mn4 O3 C10 2.8(4)
O8' Mn4 O3 C10 -81.1(5)
O12' Mn4 O3 C10 50.5(8)
O11 Mn4 O3 Mn1 -43.54(16)
O7 Mn4 O3 Mn1 46.25(15)
O8 Mn4 O3 Mn1 119.6(2)
O4' Mn4 O3 Mn1 173.4(3)
O12 Mn4 O3 Mn1 -119.3(4)
O4 Mn4 O3 Mn1 -164.4(3)
O8' Mn4 O3 Mn1 111.7(3)
O12' Mn4 O3 Mn1 -116.7(6)
O11 Mn4 O4 C11 -117.8(4)
O3 Mn4 O4 C11 -29.0(4)
O7 Mn4 O4 C11 33.5(6)
O8 Mn4 O4 C11 86.8(5)
O4' Mn4 O4 C11 64.0(7)
O12 Mn4 O4 C11 -178.7(5)
O8' Mn4 O4 C11 104.8(6)
O12' Mn4 O4 C11 171.7(5)
O7 Mn2 O6 C18 -10.2(11)
O20 Mn2 O6 C18 171.9(3)
N2 Mn2 O6 C18 -1.5(3)
O15 Mn2 O6 C18 -106.8(3)
O13 Mn2 O6 C18 92.3(3)
Mn3 Mn2 O6 C18 -154.9(2)
Mn1 Mn2 O6 C18 138.8(2)
Na Mn2 O6 C18 170.0(3)
O7 Mn2 O6 Na 180(66)
O20 Mn2 O6 Na 1.94(11)
N2 Mn2 O6 Na -171.51(12)
O15 Mn2 O6 Na 83.18(11)
O13 Mn2 O6 Na -77.66(11)
Mn3 Mn2 O6 Na 35.15(9)
Mn1 Mn2 O6 Na -31.21(9)
O10 Na O6 C18 131.8(2)
O2 Na O6 C18 -115.8(2)
O19 Na O6 C18 19.0(2)
O1 Na O6 C18 -50.7(3)
O9 Na O6 C18 71.5(3)
O20 Na O6 C18 -172.4(2)
Mn2 Na O6 C18 -170.9(3)
Mn1 Na O6 C18 -142.7(2)
Mn3 Na O6 C18 157.3(2)
O10 Na O6 Mn2 -57.27(12)
O2 Na O6 Mn2 55.12(11)
O19 Na O6 Mn2 -170.04(12)
O1 Na O6 Mn2 120.26(11)
O9 Na O6 Mn2 -117.58(13)
O20 Na O6 Mn2 -1.52(8)
Mn1 Na O6 Mn2 28.26(8)
Mn3 Na O6 Mn2 -31.83(8)
O6 Mn2 O7 C21 26.3(12)
O20 Mn2 O7 C21 -155.9(5)
N2 Mn2 O7 C21 17.5(5)
O15 Mn2 O7 C21 122.8(5)
O13 Mn2 O7 C21 -76.4(5)
Mn3 Mn2 O7 C21 171.1(5)
Mn1 Mn2 O7 C21 -123.0(5)
Na Mn2 O7 C21 -154.0(5)
O6 Mn2 O7 C21' -9.8(13)
O20 Mn2 O7 C21' 168.0(6)
N2 Mn2 O7 C21' -18.6(6)
O15 Mn2 O7 C21' 86.7(6)
O13 Mn2 O7 C21' -112.5(6)
Mn3 Mn2 O7 C21' 135.0(6)
Mn1 Mn2 O7 C21' -159.1(6)
Na Mn2 O7 C21' 169.9(6)
O6 Mn2 O7 Mn4 -175.1(9)
O20 Mn2 O7 Mn4 2.74(15)
N2 Mn2 O7 Mn4 176.13(16)
O15 Mn2 O7 Mn4 -78.61(15)
O13 Mn2 O7 Mn4 82.21(15)
Mn3 Mn2 O7 Mn4 -30.24(13)
Mn1 Mn2 O7 Mn4 35.64(13)
Na Mn2 O7 Mn4 4.7(2)
O11 Mn4 O7 C21 -154.3(5)
O3 Mn4 O7 C21 107.5(5)
O8 Mn4 O7 C21 -5.9(5)
O4' Mn4 O7 C21 36.6(5)
O12 Mn4 O7 C21 -85.9(6)
O4 Mn4 O7 C21 49.8(5)
O8' Mn4 O7 C21 -29.2(5)
O12' Mn4 O7 C21 -81.6(6)
O11 Mn4 O7 C21' -117.0(7)
O3 Mn4 O7 C21' 144.8(7)
O8 Mn4 O7 C21' 31.3(6)
O4' Mn4 O7 C21' 73.9(7)
O12 Mn4 O7 C21' -48.6(8)
O4 Mn4 O7 C21' 87.0(7)
O8' Mn4 O7 C21' 8.0(6)
O12' Mn4 O7 C21' -44.3(8)
O11 Mn4 O7 Mn2 47.48(15)
O3 Mn4 O7 Mn2 -50.71(15)
O8 Mn4 O7 Mn2 -164.2(3)
O4' Mn4 O7 Mn2 -121.6(3)
O12 Mn4 O7 Mn2 115.9(3)
O4 Mn4 O7 Mn2 -108.5(3)
O8' Mn4 O7 Mn2 172.5(3)
O12' Mn4 O7 Mn2 120.2(4)
O11 Mn4 O8 C22 43.8(6)
O3 Mn4 O8 C22 -106.0(4)
O7 Mn4 O8 C22 -22.9(4)
O4' Mn4 O8 C22 -165.5(6)
O12 Mn4 O8 C22 110.2(4)
O4 Mn4 O8 C22 -174.5(5)
O8' Mn4 O8 C22 59.0(7)
O12' Mn4 O8 C22 97.5(4)
O6 Na O9 C24 46.2(3)
O10 Na O9 C24 -28.1(2)
O2 Na O9 C24 -124.7(2)
O19 Na O9 C24 92.0(2)
O1 Na O9 C24 177.7(2)
O20 Na O9 C24 -41.9(2)
Mn2 Na O9 C24 -0.1(3)
Mn1 Na O9 C24 -83.5(2)
Mn3 Na O9 C24 -33.6(2)
O6 Na O9 C23 -125.2(3)
O10 Na O9 C23 160.4(3)
O2 Na O9 C23 63.9(3)
O19 Na O9 C23 -79.5(3)
O1 Na O9 C23 6.2(3)
O20 Na O9 C23 146.6(3)
Mn2 Na O9 C23 -171.6(2)
Mn1 Na O9 C23 105.0(3)
Mn3 Na O9 C23 154.9(3)
O20 Mn3 O10 C29 163.9(3)
O11 Mn3 O10 C29 -16.2(14)
N3 Mn3 O10 C29 -5.9(3)
O17 Mn3 O10 C29 -96.0(3)
O15 Mn3 O10 C29 86.0(3)
Mn2 Mn3 O10 C29 130.2(3)
Na Mn3 O10 C29 161.5(3)
O20 Mn3 O10 Na 2.37(12)
O11 Mn3 O10 Na -178(61)
N3 Mn3 O10 Na -167.49(13)
O17 Mn3 O10 Na 102.44(11)
O15 Mn3 O10 Na -75.59(11)
Mn2 Mn3 O10 Na -31.33(10)
O6 Na O10 C29 -108.5(2)
O2 Na O10 C29 149.6(2)
O19 Na O10 C29 -43.3(3)
O1 Na O10 C29 75.3(3)
O9 Na O10 C29 27.2(2)
O20 Na O10 C29 -165.3(3)
Mn2 Na O10 C29 -135.0(2)
Mn1 Na O10 C29 170.7(2)
Mn3 Na O10 C29 -163.5(3)
O6 Na O10 Mn3 54.99(13)
O2 Na O10 Mn3 -46.89(14)
O19 Na O10 Mn3 120.16(11)
O1 Na O10 Mn3 -121.26(15)
O9 Na O10 Mn3 -169.27(14)
O20 Na O10 Mn3 -1.85(9)
Mn2 Na O10 Mn3 28.46(9)
Mn1 Na O10 Mn3 -25.79(10)
O20 Mn3 O11 C32' 170.4(6)
O10 Mn3 O11 C32' -9.4(15)
N3 Mn3 O11 C32' -19.8(6)
O17 Mn3 O11 C32' 70.2(6)
O15 Mn3 O11 C32' -111.8(6)
Mn2 Mn3 O11 C32' -156.2(6)
Na Mn3 O11 C32' 173.0(6)
O20 Mn3 O11 C32 -155.4(5)
O10 Mn3 O11 C32 24.8(14)
N3 Mn3 O11 C32 14.4(5)
O17 Mn3 O11 C32 104.5(5)
O15 Mn3 O11 C32 -77.6(5)
Mn2 Mn3 O11 C32 -121.9(5)
Na Mn3 O11 C32 -152.8(5)
O20 Mn3 O11 Mn4 1.08(16)
O10 Mn3 O11 Mn4 -179(61)
N3 Mn3 O11 Mn4 170.89(17)
O17 Mn3 O11 Mn4 -99.07(15)
O15 Mn3 O11 Mn4 78.88(15)
Mn2 Mn3 O11 Mn4 34.54(14)
Na Mn3 O11 Mn4 3.7(2)
O3 Mn4 O11 C32' -130.2(6)
O7 Mn4 O11 C32' 140.2(6)
O8 Mn4 O11 C32' 77.8(6)
O4' Mn4 O11 C32' -54.7(7)
O12 Mn4 O11 C32' 5.9(7)
O4 Mn4 O11 C32' -55.8(6)
O8' Mn4 O11 C32' 70.9(6)
O12' Mn4 O11 C32' 21.5(7)
O3 Mn4 O11 C32 -165.6(5)
O7 Mn4 O11 C32 104.8(5)
O8 Mn4 O11 C32 42.4(5)
O4' Mn4 O11 C32 -90.1(6)
O12 Mn4 O11 C32 -29.5(6)
O4 Mn4 O11 C32 -91.2(5)
O8' Mn4 O11 C32 35.5(5)
O12' Mn4 O11 C32 -13.8(6)
O3 Mn4 O11 Mn3 38.80(17)
O7 Mn4 O11 Mn3 -50.76(16)
O8 Mn4 O11 Mn3 -113.2(3)
O4' Mn4 O11 Mn3 114.4(3)
O12 Mn4 O11 Mn3 174.9(3)
O4 Mn4 O11 Mn3 113.3(2)
O8' Mn4 O11 Mn3 -120.1(2)
O12' Mn4 O11 Mn3 -169.4(3)
O11 Mn4 O12 C33 15.0(4)
O3 Mn4 O12 C33 100.3(5)
O7 Mn4 O12 C33 -60.0(6)
O8 Mn4 O12 C33 -132.1(5)
O4' Mn4 O12 C33 163.4(5)
O4 Mn4 O12 C33 144.5(5)
O8' Mn4 O12 C33 -114.5(5)
O12' Mn4 O12 C33 -75(2)
O7 Mn2 O13 C37 72.3(3)
O6 Mn2 O13 C37 -101.8(3)
O20 Mn2 O13 C37 167.3(3)
N2 Mn2 O13 C37 -10.6(3)
O15 Mn2 O13 C37 164.5(3)
Mn3 Mn2 O13 C37 160.8(3)
Mn1 Mn2 O13 C37 159.8(3)
Na Mn2 O13 C37 -141.7(3)
O7 Mn2 O13 Mn1 -87.48(9)
O6 Mn2 O13 Mn1 98.39(9)
O20 Mn2 O13 Mn1 7.46(8)
N2 Mn2 O13 Mn1 -170.41(10)
O15 Mn2 O13 Mn1 4.7(3)
Mn3 Mn2 O13 Mn1 0.98(8)
Na Mn2 O13 Mn1 58.46(6)
O20 Mn1 O13 C37 -167.7(3)
O3 Mn1 O13 C37 -74.9(3)
O2 Mn1 O13 C37 100.2(3)
N1 Mn1 O13 C37 8.7(3)
O18 Mn1 O13 C37 172.0(8)
Mn2 Mn1 O13 C37 -160.1(3)
Na Mn1 O13 C37 141.4(3)
O20 Mn1 O13 Mn2 -7.59(8)
O3 Mn1 O13 Mn2 85.15(9)
O2 Mn1 O13 Mn2 -99.77(9)
N1 Mn1 O13 Mn2 168.77(10)
O18 Mn1 O13 Mn2 -28.0(9)
Na Mn1 O13 Mn2 -58.49(6)
O7 Mn2 O15 C36 -109.2(3)
O6 Mn2 O15 C36 64.8(3)
O20 Mn2 O15 C36 156.2(3)
N2 Mn2 O15 C36 -26.1(3)
O13 Mn2 O15 C36 158.9(3)
Mn3 Mn2 O15 C36 163.6(3)
Mn1 Mn2 O15 C36 162.7(3)
Na Mn2 O15 C36 105.4(3)
O7 Mn2 O15 Mn3 87.22(9)
O6 Mn2 O15 Mn3 -98.76(9)
O20 Mn2 O15 Mn3 -7.35(8)
N2 Mn2 O15 Mn3 170.34(10)
O13 Mn2 O15 Mn3 -4.6(3)
Mn1 Mn2 O15 Mn3 -0.87(8)
Na Mn2 O15 Mn3 -58.17(6)
O20 Mn3 O15 C36 -152.8(4)
O10 Mn3 O15 C36 -62.6(4)
O11 Mn3 O15 C36 112.5(4)
N3 Mn3 O15 C36 28.8(4)
O17 Mn3 O15 C36 -179(100)
Mn2 Mn3 O15 C36 -160.4(4)
Na Mn3 O15 C36 -102.2(4)
O20 Mn3 O15 Mn2 7.57(8)
O10 Mn3 O15 Mn2 97.72(9)
O11 Mn3 O15 Mn2 -87.10(9)
N3 Mn3 O15 Mn2 -170.85(10)
O17 Mn3 O15 Mn2 -19(2)
Na Mn3 O15 Mn2 58.20(6)
O20 Mn3 O17 C38 -4.4(3)
O10 Mn3 O17 C38 -94.8(3)
O11 Mn3 O17 C38 90.0(3)
N3 Mn3 O17 C38 173.8(3)
O15 Mn3 O17 C38 22(2)
Mn2 Mn3 O17 C38 3.7(3)
Na Mn3 O17 C38 -55.0(3)
O20 Mn1 O18 C38 15.0(3)
O3 Mn1 O18 C38 -78.1(3)
O2 Mn1 O18 C38 106.9(3)
N1 Mn1 O18 C38 -161.5(3)
O13 Mn1 O18 C38 35.1(10)
Mn2 Mn1 O18 C38 9.3(3)
Na Mn1 O18 C38 65.4(3)
O6 Na O19 C13 -19.21(19)
O10 Na O19 C13 -106.6(2)
O2 Na O19 C13 56.6(2)
O1 Na O19 C13 104.4(2)
O9 Na O19 C13 -164.4(2)
O20 Na O19 C13 -32.4(2)
Mn2 Na O19 C13 -24.4(2)
Mn1 Na O19 C13 10.4(2)
Mn3 Na O19 C13 -73.2(2)
O6 Na O19 C12 171.0(3)
O10 Na O19 C12 83.6(2)
O2 Na O19 C12 -113.2(2)
O1 Na O19 C12 -65.4(2)
O9 Na O19 C12 25.8(2)
O20 Na O19 C12 157.7(2)
Mn2 Na O19 C12 165.8(2)
Mn1 Na O19 C12 -159.4(2)
Mn3 Na O19 C12 117.0(2)
O10 Mn3 O20 Mn1 104.08(16)
O11 Mn3 O20 Mn1 -75.91(16)
N3 Mn3 O20 Mn1 -154.8(5)
O17 Mn3 O20 Mn1 15.37(17)
O15 Mn3 O20 Mn1 -163.64(16)
Mn2 Mn3 O20 Mn1 -154.2(2)
Na Mn3 O20 Mn1 106.09(17)
O10 Mn3 O20 Mn2 -101.71(12)
O11 Mn3 O20 Mn2 78.30(12)
N3 Mn3 O20 Mn2 -0.6(6)
O17 Mn3 O20 Mn2 169.58(10)
O15 Mn3 O20 Mn2 -9.43(10)
Na Mn3 O20 Mn2 -99.70(12)
O10 Mn3 O20 Na -2.01(10)
O11 Mn3 O20 Na 178.00(10)
N3 Mn3 O20 Na 99.1(6)
O17 Mn3 O20 Na -90.72(9)
O15 Mn3 O20 Na 90.27(9)
Mn2 Mn3 O20 Na 99.70(12)
O3 Mn1 O20 Mn3 72.24(16)
O2 Mn1 O20 Mn3 -107.82(16)
N1 Mn1 O20 Mn3 129.5(9)
O18 Mn1 O20 Mn3 -17.97(16)
O13 Mn1 O20 Mn3 163.90(16)
Mn2 Mn1 O20 Mn3 154.2(2)
Na Mn1 O20 Mn3 -106.36(17)
O3 Mn1 O20 Mn2 -82.00(12)
O2 Mn1 O20 Mn2 97.94(12)
N1 Mn1 O20 Mn2 -24.7(10)
O18 Mn1 O20 Mn2 -172.21(10)
O13 Mn1 O20 Mn2 9.66(10)
Na Mn1 O20 Mn2 99.39(12)
O3 Mn1 O20 Na 178.60(9)
O2 Mn1 O20 Na -1.46(10)
N1 Mn1 O20 Na -124.1(10)
O18 Mn1 O20 Na 88.39(9)
O13 Mn1 O20 Na -89.74(9)
Mn2 Mn1 O20 Na -99.39(12)
O7 Mn2 O20 Mn3 -80.70(12)
O6 Mn2 O20 Mn3 99.07(12)
N2 Mn2 O20 Mn3 -151.3(8)
O15 Mn2 O20 Mn3 9.99(11)
O13 Mn2 O20 Mn3 -169.10(12)
Mn1 Mn2 O20 Mn3 -159.29(19)
Na Mn2 O20 Mn3 100.71(12)
O7 Mn2 O20 Mn1 78.60(12)
O6 Mn2 O20 Mn1 -101.63(12)
N2 Mn2 O20 Mn1 8.0(9)
O15 Mn2 O20 Mn1 169.29(12)
O13 Mn2 O20 Mn1 -9.81(10)
Mn3 Mn2 O20 Mn1 159.29(19)
Na Mn2 O20 Mn1 -99.99(12)
O7 Mn2 O20 Na 178.59(9)
O6 Mn2 O20 Na -1.64(9)
N2 Mn2 O20 Na 108.0(8)
O15 Mn2 O20 Na -90.72(9)
O13 Mn2 O20 Na 90.19(8)
Mn3 Mn2 O20 Na -100.71(12)
Mn1 Mn2 O20 Na 99.99(12)
O6 Na O20 Mn3 -112.07(11)
O10 Na O20 Mn3 1.78(9)
O2 Na O20 Mn3 134.52(11)
O19 Na O20 Mn3 -98.95(12)
O1 Na O20 Mn3 141.36(10)
O9 Na O20 Mn3 15.60(14)
Mn2 Na O20 Mn3 -113.52(12)
Mn1 Na O20 Mn3 133.24(14)
O6 Na O20 Mn1 114.69(11)
O10 Na O20 Mn1 -131.45(11)
O2 Na O20 Mn1 1.28(8)
O19 Na O20 Mn1 127.81(11)
O1 Na O20 Mn1 8.12(15)
O9 Na O20 Mn1 -117.64(11)
Mn2 Na O20 Mn1 113.24(12)
Mn3 Na O20 Mn1 -133.24(14)
O6 Na O20 Mn2 1.45(8)
O10 Na O20 Mn2 115.30(11)
O2 Na O20 Mn2 -111.96(10)
O19 Na O20 Mn2 14.57(13)
O1 Na O20 Mn2 -105.12(12)
O9 Na O20 Mn2 129.12(10)
Mn1 Na O20 Mn2 -113.24(12)
Mn3 Na O20 Mn2 113.52(12)
O26 Cl1 O27 O25' 111.1(9)
O28 Cl1 O27 O25' -123.5(9)
O25 Cl1 O27 O25' -5.9(10)
O11 Mn4 O4' C11 -72.3(7)
O3 Mn4 O4' C11 11.0(6)
O7 Mn4 O4' C11 89.3(7)
O8 Mn4 O4' C11 135.5(8)
O12 Mn4 O4' C11 -129.4(6)
O4 Mn4 O4' C11 -69.7(8)
O8' Mn4 O4' C11 151.2(8)
O12' Mn4 O4' C11 -142.3(6)
O11 Mn4 O12' C33 -12.8(6)
O3 Mn4 O12' C33 66.2(10)
O7 Mn4 O12' C33 -94.4(6)
O8 Mn4 O12' C33 -164.3(6)
O4' Mn4 O12' C33 131.6(6)
O12 Mn4 O12' C33 73.1(19)
O4 Mn4 O12' C33 111.2(6)
O8' Mn4 O12' C33 -149.4(7)
O26 Cl1 O25' O27 -99.4(8)
O28 Cl1 O25' O27 93.6(9)
O25 Cl1 O25' O27 172.6(12)
O11 Mn4 O8' C22 96.7(7)
O3 Mn4 O8' C22 -53.6(8)
O7 Mn4 O8' C22 18.5(6)
O8 Mn4 O8' C22 -73.0(8)
O4' Mn4 O8' C22 -112.8(8)
O12 Mn4 O8' C22 159.4(7)
O4 Mn4 O8' C22 -126.8(7)
O12' Mn4 O8' C22 149.1(7)
C1 O1 C2 C3 -4.7(5)
Na O1 C2 C3 169.2(3)
C1 O1 C2 C7 175.5(3)
Na O1 C2 C7 -10.5(4)
O1 C2 C3 C4 179.4(3)
C7 C2 C3 C4 -0.8(6)
C2 C3 C4 C5 -1.3(6)
C3 C4 C5 C6 2.1(6)
C4 C5 C6 C7 -0.7(5)
C4 C5 C6 C8 179.1(3)
Mn1 O2 C7 C2 170.9(2)
Na O2 C7 C2 9.3(4)
Mn1 O2 C7 C6 -9.8(5)
Na O2 C7 C6 -171.4(3)
C3 C2 C7 O2 -178.5(3)
O1 C2 C7 O2 1.3(5)
C3 C2 C7 C6 2.2(5)
O1 C2 C7 C6 -178.1(3)
C5 C6 C7 O2 179.3(3)
C8 C6 C7 O2 -0.5(5)
C5 C6 C7 C2 -1.4(5)
C8 C6 C7 C2 178.8(3)
C9 N1 C8 C6 177.3(4)
Mn1 N1 C8 C6 3.5(5)
C5 C6 C8 N1 -176.2(3)
C7 C6 C8 N1 3.6(6)
C8 N1 C9 C10' -156.0(6)
Mn1 N1 C9 C10' 18.6(7)
C8 N1 C9 C10 168.6(5)
Mn1 N1 C9 C10 -16.7(6)
C10' C9 C10 O3 -62.7(9)
N1 C9 C10 O3 34.8(8)
C10' C9 C10 C11 61.6(9)
N1 C9 C10 C11 159.1(6)
C10' O3 C10 C9 63.7(9)
Mn1 O3 C10 C9 -38.4(7)
Mn4 O3 C10 C9 152.6(4)
C10' O3 C10 C11 -66.3(9)
Mn1 O3 C10 C11 -168.4(4)
Mn4 O3 C10 C11 22.7(8)
Mn4 O4' C11 O4 72.7(7)
Mn4 O4' C11 C10 -2.7(11)
Mn4 O4' C11 C10' -35.6(10)
Mn4 O4 C11 O4' -68.7(7)
Mn4 O4 C11 C10 49.9(7)
Mn4 O4 C11 C10' 16.6(9)
C9 C10 C11 O4' -137.5(7)
O3 C10 C11 O4' -11.9(11)
C9 C10 C11 O4 -171.6(6)
O3 C10 C11 O4 -45.9(8)
C9 C10 C11 C10' -61.1(9)
O3 C10 C11 C10' 64.6(9)
C12 O19 C13 C14 11.4(4)
Na O19 C13 C14 -159.6(3)
C12 O19 C13 C18 -170.3(3)
Na O19 C13 C18 18.7(3)
O19 C13 C14 C15 179.3(3)
C18 C13 C14 C15 1.1(5)
C13 C14 C15 C16 0.9(5)
C14 C15 C16 C17 -0.2(5)
C15 C16 C17 C18 -2.5(5)
C15 C16 C17 C19 174.2(3)
Mn2 O6 C18 C13 174.1(2)
Na O6 C18 C13 -17.1(4)
Mn2 O6 C18 C17 -6.0(5)
Na O6 C18 C17 162.7(2)
O19 C13 C18 O6 -2.2(4)
C14 C13 C18 O6 176.1(3)
O19 C13 C18 C17 177.9(3)
C14 C13 C18 C17 -3.7(4)
C16 C17 C18 O6 -175.5(3)
C19 C17 C18 O6 8.0(5)
C16 C17 C18 C13 4.4(4)
C19 C17 C18 C13 -172.2(3)
C20 N2 C19 C17 174.8(3)
Mn2 N2 C19 C17 -9.7(5)
C18 C17 C19 N2 0.3(5)
C16 C17 C19 N2 -176.3(3)
C19 N2 C20 C21' -173.0(7)
Mn2 N2 C20 C21' 11.0(7)
C19 N2 C20 C21 153.9(5)
Mn2 N2 C20 C21 -22.1(5)
C21' O7 C21 C20 60.7(10)
Mn2 O7 C21 C20 -35.3(8)
Mn4 O7 C21 C20 164.2(4)
C21' O7 C21 C22 -69.1(11)
Mn2 O7 C21 C22 -165.1(4)
Mn4 O7 C21 C22 34.3(8)
C21' C20 C21 O7 -65.0(10)
N2 C20 C21 O7 36.1(8)
C21' C20 C21 C22 62.8(11)
N2 C20 C21 C22 163.9(5)
Mn4 O8' C22 C21 -7.2(10)
Mn4 O8' C22 O8 69.1(7)
Mn4 O8' C22 C21' -39.5(10)
O7 C21 C22 O8' -16.4(11)
C20 C21 C22 O8' -144.3(7)
O7 C21 C22 O8 -50.8(8)
C20 C21 C22 O8 -178.7(5)
O7 C21 C22 C21' 69.0(10)
C20 C21 C22 C21' -58.9(10)
Mn4 O8 C22 O8' -70.5(6)
Mn4 O8 C22 C21 45.1(7)
Mn4 O8 C22 C21' 15.8(9)
C23 O9 C24 C25 20.5(5)
Na O9 C24 C25 -152.5(3)
C23 O9 C24 C29 -159.2(3)
Na O9 C24 C29 27.9(3)
O9 C24 C25 C26 -179.1(3)
C29 C24 C25 C26 0.5(6)
C24 C25 C26 C27 3.1(6)
C25 C26 C27 C28 -2.5(6)
C26 C27 C28 C29 -1.7(6)
C26 C27 C28 C30 173.2(3)
Mn3 O10 C29 C24 176.5(2)
Na O10 C29 C24 -23.9(4)
Mn3 O10 C29 C28 -3.4(5)
Na O10 C29 C28 156.3(3)
C25 C24 C29 O10 175.5(3)
O9 C24 C29 O10 -4.8(5)
C25 C24 C29 C28 -4.6(5)
O9 C24 C29 C28 175.0(3)
C27 C28 C29 O10 -175.0(3)
C30 C28 C29 O10 10.3(5)
C27 C28 C29 C24 5.2(5)
C30 C28 C29 C24 -169.5(3)
C31 N3 C30 C28 177.4(3)
Mn3 N3 C30 C28 -9.3(5)
C27 C28 C30 N3 -178.3(4)
C29 C28 C30 N3 -3.5(6)
C30 N3 C31 C32 151.3(6)
Mn3 N3 C31 C32 -22.9(6)
C30 N3 C31 C32' -176.5(6)
Mn3 N3 C31 C32' 9.3(7)
N3 C31 C32 O11 34.8(8)
C32' C31 C32 O11 -64.3(11)
N3 C31 C32 C33 161.4(6)
C32' C31 C32 C33 62.3(11)
C32' O11 C32 C31 69.0(11)
Mn3 O11 C32 C31 -32.0(8)
Mn4 O11 C32 C31 169.2(5)
C32' O11 C32 C33 -63.0(11)
Mn3 O11 C32 C33 -164.0(4)
Mn4 O11 C32 C33 37.3(8)
Mn4 O12' C33 C32' 3.8(9)
Mn4 O12' C33 O12 -73.1(18)
Mn4 O12' C33 C32 36.7(7)
Mn4 O12 C33 C32' -32.9(7)
Mn4 O12 C33 O12' 81(2)
Mn4 O12 C33 C32 0.0(7)
C31 C32 C33 C32' -66.0(11)
O11 C32 C33 C32' 62.5(10)
C31 C32 C33 O12' -176.2(8)
O11 C32 C33 O12' -47.7(8)
C31 C32 C33 O12 -151.1(7)
O11 C32 C33 O12 -22.5(8)
Mn2 O15 C36 O16 12.4(6)
Mn3 O15 C36 O16 166.4(2)
Mn2 O13 C37 O14 -161.7(3)
Mn1 O13 C37 O14 -10.3(5)
Mn1 O18 C38 O17 -8.8(5)
Mn3 O17 C38 O18 2.3(5)
C32 O11 C32' C33 70.5(12)
Mn3 O11 C32' C33 163.7(6)
Mn4 O11 C32' C33 -26.1(10)
C32 O11 C32' C31 -63.3(11)
Mn3 O11 C32' C31 29.9(10)
Mn4 O11 C32' C31 -159.9(5)
O12' C33 C32' O11 13.3(11)
O12 C33 C32' O11 38.1(10)
C32 C33 C32' O11 -70.5(12)
O12' C33 C32' C31 144.3(9)
O12 C33 C32' C31 169.0(8)
C32 C33 C32' C31 60.5(10)
C32 C31 C32' O11 67.5(11)
N3 C31 C32' O11 -24.4(10)
C32 C31 C32' C33 -64.1(11)
N3 C31 C32' C33 -156.0(7)
C10 O3 C10' C9 -64.8(9)
Mn1 O3 C10' C9 27.9(9)
Mn4 O3 C10' C9 -173.3(5)
C10 O3 C10' C11 66.5(10)
Mn1 O3 C10' C11 159.1(5)
Mn4 O3 C10' C11 -42.1(8)
C10 C9 C10' O3 65.6(9)
N1 C9 C10' O3 -29.4(9)
C10 C9 C10' C11 -60.9(10)
N1 C9 C10' C11 -155.9(6)
O4' C11 C10' O3 50.1(11)
O4 C11 C10' O3 14.6(11)
C10 C11 C10' O3 -67.2(9)
O4' C11 C10' C9 178.2(6)
O4 C11 C10' C9 142.7(6)
C10 C11 C10' C9 60.8(10)
N2 C20 C21' O7 -26.1(11)
C21 C20 C21' O7 63.6(10)
N2 C20 C21' C22 -154.0(7)
C21 C20 C21' C22 -64.4(12)
C21 O7 C21' C20 -68.5(11)
Mn2 O7 C21' C20 30.6(11)
Mn4 O7 C21' C20 -163.2(6)
C21 O7 C21' C22 64.5(11)
Mn2 O7 C21' C22 163.7(5)
Mn4 O7 C21' C22 -30.1(10)
O8' C22 C21' C20 174.8(7)
C21 C22 C21' C20 67.6(12)
O8 C22 C21' C20 138.0(7)
O8' C22 C21' O7 44.3(12)
C21 C22 C21' O7 -62.9(10)
O8 C22 C21' O7 7.5(11)
